data_4123480
loop_
_publ_author_name
'Doi, Ryohei'
'Kikushima, Kotaro'
'Ohashi, Masato'
'Ogoshi, Sensuke'

_publ_section_title
;
 Synthesis, characterization, and unique catalytic activities of a
 fluorinated nickel enolate.
;
_journal_issue 9
_journal_name_full 'Journal of the American Chemical Society'
_journal_page_first 3276
_journal_page_last 3282
_journal_paper_doi 10.1021/ja511730k
_journal_volume 137
_journal_year 2015
_chemical_formula_moiety 'C57 H62 B F18 N Ni O P2'
_chemical_formula_sum 'C57 H62 B F18 N Ni O P2'
_chemical_formula_weight 1250.55
_space_group_IT_number 2
_symmetry_cell_setting triclinic
_symmetry_Int_Tables_number 2
_symmetry_space_group_name_Hall '-P 1'
_symmetry_space_group_name_H-M 'P -1'
_atom_sites_solution_hydrogens geom
_atom_sites_solution_primary direct
_atom_sites_solution_secondary difmap
_cell_angle_alpha 84.588(3)
_cell_angle_beta 79.578(3)
_cell_angle_gamma 73.801(3)
_cell_formula_units_Z 2
_cell_length_a 12.0326(9)
_cell_length_b 13.8825(12)
_cell_length_c 17.5160(13)
_cell_measurement_reflns_used 12054
_cell_measurement_temperature 123
_cell_measurement_theta_max 27.55
_cell_measurement_theta_min 3.06
_cell_volume 2760.4(4)
_computing_cell_refinement 'RAPID AUTO'
_computing_data_collection 'RAPID AUTO (Rigaku, ????)'
_computing_data_reduction 'RAPID AUTO'
_computing_molecular_graphics 'CrystalStructure 4.0'
_computing_publication_material 'CrystalStructure 4.0 (Rigaku, 2010)'
_computing_structure_refinement 'SHELXL97 (Sheldrick, 2008)'
_computing_structure_solution 'DIRDIF99-PATTY (Gould, et al., 1999)'
_diffrn_ambient_temperature 123
_diffrn_detector_area_resol_mean 10.000
_diffrn_measured_fraction_theta_full 0.981
_diffrn_measured_fraction_theta_max 0.981
_diffrn_measurement_device_type 'Rigaku R-AXIS RAPID'
_diffrn_measurement_method \w
_diffrn_radiation_type 'Mo K\a'
_diffrn_radiation_wavelength 0.71075
_diffrn_reflns_av_R_equivalents 0.1066
_diffrn_reflns_limit_h_max 15
_diffrn_reflns_limit_h_min -15
_diffrn_reflns_limit_k_max 17
_diffrn_reflns_limit_k_min -17
_diffrn_reflns_limit_l_max 22
_diffrn_reflns_limit_l_min -22
_diffrn_reflns_number 26700
_diffrn_reflns_theta_full 27.49
_diffrn_reflns_theta_max 27.49
_diffrn_standards_number 0
_exptl_absorpt_coefficient_mu 0.512
_exptl_absorpt_correction_T_max 0.967
_exptl_absorpt_correction_T_min 0.407
_exptl_absorpt_correction_type multi-scan
_exptl_absorpt_process_details 'ABSCOR (Rigaku, 1995)'
_exptl_crystal_colour yellow
_exptl_crystal_density_diffrn 1.504
_exptl_crystal_density_method 'not measured'
_exptl_crystal_description platelet
_exptl_crystal_F_000 1288.00
_exptl_crystal_size_max 0.254
_exptl_crystal_size_mid 0.085
_exptl_crystal_size_min 0.065
_refine_diff_density_max 1.250
_refine_diff_density_min -1.420
_refine_ls_extinction_coef 0.0139(17)
_refine_ls_extinction_method SHELXL
_refine_ls_goodness_of_fit_ref 1.020
_refine_ls_hydrogen_treatment constr
_refine_ls_number_parameters 734
_refine_ls_number_reflns 12395
_refine_ls_number_restraints 0
_refine_ls_R_factor_gt 0.0794
_refine_ls_shift/su_max 0.000
_refine_ls_structure_factor_coef Fsqd
_refine_ls_weighting_details 'w = 1/[\s^2^(Fo^2^)+(0.1284P)^2^+0.0000P] where P=(Fo^2^+2Fc^2^)/3'
_refine_ls_weighting_scheme calc
_refine_ls_wR_factor_ref 0.2755
_reflns_number_gt 5125
_reflns_number_total 12421
_reflns_threshold_expression F^2^>2.0\s(F^2^)
_cod_data_source_file ja511730k_si_001.cif
_cod_data_source_block doi21
_cod_depositor_comments 'Adding full bibliography for 4123479--4123482.cif.'
_cod_database_code 4123480

loop_
_symmetry_equiv_pos_site_id
_symmetry_equiv_pos_as_xyz
1 +X,+Y,+Z
2 -X,-Y,-Z

loop_
_atom_site_label
_atom_site_type_symbol
_atom_site_fract_x
_atom_site_fract_y
_atom_site_fract_z
_atom_site_U_iso_or_equiv
_atom_site_adp_type
_atom_site_occupancy
_atom_site_symmetry_multiplicity
_atom_site_calc_flag
_atom_site_refinement_flags
Ni1 Ni 0.22441(7) -0.06080(6) 0.18907(4) 0.0381(3) Uani 1.0 2 d .
P1 P 0.20420(15) 0.10316(13) 0.18315(9) 0.0393(5) Uani 1.0 2 d .
P3 P 0.14300(14) -0.04582(13) 0.31287(9) 0.0376(4) Uani 1.0 2 d .
F4 F 0.1442(4) 0.7509(3) 0.5642(2) 0.0543(10) Uani 1.0 2 d .
F7 F 0.1686(4) 0.3566(4) 0.5712(3) 0.0621(12) Uani 1.0 2 d .
F1 F 0.2274(4) -0.0725(3) 0.0322(2) 0.0490(10) Uani 1.0 2 d .
F2 F 0.3688(4) -0.0109(3) 0.0475(2) 0.0491(10) Uani 1.0 2 d .
F13 F 0.2109(4) 0.4302(3) 0.6921(2) 0.0532(11) Uani 1.0 2 d .
F15 F 0.1002(4) 0.6739(4) 0.4432(3) 0.0632(12) Uani 1.0 2 d .
F23 F 0.1195(3) 0.7386(3) 0.7229(2) 0.0462(9) Uani 1.0 2 d .
F40 F 0.0211(3) 0.5790(3) 0.7887(2) 0.0469(10) Uani 1.0 2 d .
F51 F 0.0126(4) 0.4695(4) 0.9209(3) 0.0600(11) Uani 1.0 2 d .
F56 F 0.4268(4) 0.5086(3) 0.6426(3) 0.0618(12) Uani 1.0 2 d .
F65 F 0.1997(4) 0.4152(4) 0.9987(2) 0.0613(12) Uani 1.0 2 d .
F68 F 0.3941(4) 0.4757(4) 0.9397(3) 0.0587(11) Uani 1.0 2 d .
F71 F 0.6297(4) 0.5454(5) 0.5812(3) 0.0858(16) Uani 1.0 2 d .
F73 F 0.6555(4) 0.7349(5) 0.5792(3) 0.0883(17) Uani 1.0 2 d .
F74 F 0.4699(5) 0.8851(4) 0.6381(3) 0.0805(15) Uani 1.0 2 d .
F75 F 0.2672(4) 0.8502(3) 0.6981(3) 0.0652(12) Uani 1.0 2 d .
F76 F 0.1151(4) 0.4759(4) 0.4434(3) 0.0592(12) Uani 1.0 2 d .
F79 F 0.4119(4) 0.5723(3) 0.8038(2) 0.0522(10) Uani 1.0 2 d .
O20 O 0.3704(4) -0.2509(4) 0.0485(3) 0.0487(12) Uani 1.0 2 d .
N1 N 0.2004(5) -0.2714(5) 0.2008(3) 0.0419(13) Uani 1.0 2 d .
C41 C 0.2170(6) 0.5824(5) 0.7883(4) 0.0403(15) Uani 1.0 2 d .
C6 C 0.1357(6) 0.5148(6) 0.5058(4) 0.0475(18) Uani 1.0 2 d .
C9 C 0.3065(6) 0.5532(5) 0.8311(4) 0.0433(16) Uani 1.0 2 d .
C11 C 0.3007(7) 0.5016(6) 0.9022(4) 0.0476(17) Uani 1.0 2 d .
C12 C 0.2032(6) 0.4715(6) 0.9325(4) 0.0469(17) Uani 1.0 2 d .
C14 C 0.3352(6) 0.6770(5) 0.6715(4) 0.0419(16) Uani 1.0 2 d .
C16 C 0.1103(6) 0.4990(6) 0.8921(4) 0.0466(17) Uani 1.0 2 d .
C17 C 0.4325(6) 0.6045(6) 0.6403(4) 0.0479(18) Uani 1.0 2 d .
C18 C 0.5386(7) 0.6218(8) 0.6096(5) 0.063(3) Uani 1.0 2 d .
C19 C 0.5519(7) 0.7157(8) 0.6086(5) 0.064(3) Uani 1.0 2 d .
C21 C 0.4584(8) 0.7908(7) 0.6388(5) 0.061(3) Uani 1.0 2 d .
C22 C 0.3535(7) 0.7703(6) 0.6683(4) 0.0496(18) Uani 1.0 2 d .
C24 C -0.1035(6) 0.1635(6) 0.0905(4) 0.0473(17) Uani 1.0 2 d .
C25 C 0.1829(6) 0.4969(6) 0.6314(4) 0.0455(17) Uani 1.0 2 d .
C26 C -0.1394(6) -0.1267(6) 0.4551(4) 0.0446(16) Uani 1.0 2 d .
C27 C -0.1701(6) -0.1216(6) 0.3176(4) 0.0486(18) Uani 1.0 2 d .
C28 C -0.2290(6) -0.0958(6) 0.4006(4) 0.0509(18) Uani 1.0 2 d .
C29 C 0.2204(7) -0.4109(6) 0.1220(4) 0.0555(19) Uani 1.0 2 d .
C30 C 0.4305(6) -0.0883(5) 0.4271(4) 0.0456(17) Uani 1.0 2 d .
C31 C 0.1285(6) 0.6138(6) 0.5055(4) 0.0481(18) Uani 1.0 2 d .
C32 C -0.0695(6) -0.0738(6) 0.2907(4) 0.0444(16) Uani 1.0 2 d .
C33 C -0.0063(5) 0.1115(5) 0.1365(4) 0.0423(16) Uani 1.0 2 d .
C34 C 0.2712(7) -0.4377(6) 0.2571(4) 0.0548(19) Uani 1.0 2 d .
C35 C 0.0897(6) 0.1672(5) 0.1252(4) 0.0417(16) Uani 1.0 2 d .
C36 C 0.5222(6) 0.2448(6) 0.1477(4) 0.0485(17) Uani 1.0 2 d .
C37 C -0.0572(6) 0.1773(6) 0.0047(4) 0.0517(18) Uani 1.0 2 d .
C38 C 0.6684(7) -0.1644(6) 0.1443(5) 0.057(2) Uani 1.0 2 d .
C39 C 0.1188(5) 0.5532(5) 0.8242(4) 0.0401(15) Uani 1.0 2 d .
C5 C 0.1872(6) -0.3729(5) 0.2049(4) 0.0465(17) Uani 1.0 2 d .
C42 C 0.0225(6) -0.1026(5) 0.3462(4) 0.0416(16) Uani 1.0 2 d .
C43 C 0.1496(6) 0.6516(6) 0.5692(4) 0.0479(17) Uani 1.0 2 d .
C44 C 0.4363(6) 0.0984(5) 0.1867(4) 0.0429(16) Uani 1.0 2 d .
C45 C 0.1360(6) 0.1818(5) 0.0387(4) 0.0434(16) Uani 1.0 2 d .
C46 C 0.5432(6) 0.1314(6) 0.1468(4) 0.0496(18) Uani 1.0 2 d .
C47 C 0.2503(5) -0.0989(5) 0.3777(4) 0.0390(15) Uani 1.0 2 d .
C48 C 0.3442(6) -0.0429(5) 0.3721(4) 0.0443(16) Uani 1.0 2 d .
C49 C 0.0353(7) 0.2350(6) -0.0050(4) 0.0522(18) Uani 1.0 2 d .
C2 C 0.3921(6) -0.1818(5) 0.0756(4) 0.0397(15) Uani 1.0 2 d .
C4 C 0.2121(6) -0.1907(6) 0.1955(4) 0.0408(16) Uani 1.0 2 d .
C53 C -0.0393(6) -0.0775(6) 0.4295(4) 0.0447(16) Uani 1.0 2 d .
C54 C 0.6861(7) -0.2464(6) 0.1960(4) 0.0491(17) Uani 1.0 2 d .
C55 C 0.4890(6) -0.1995(6) 0.4132(4) 0.0477(17) Uani 1.0 2 d .
C57 C 0.3088(6) -0.2111(5) 0.3648(5) 0.0499(18) Uani 1.0 2 d .
C58 C 0.3295(6) 0.1536(5) 0.1483(4) 0.0446(16) Uani 1.0 2 d .
C59 C 0.1792(6) 0.5957(6) 0.6361(4) 0.0417(16) Uani 1.0 2 d .
C60 C 0.3049(6) 0.2674(5) 0.1555(4) 0.0462(17) Uani 1.0 2 d .
C61 C 0.3967(7) -0.2572(6) 0.4203(5) 0.056(2) Uani 1.0 2 d .
C62 C 0.4113(6) 0.3015(6) 0.1156(4) 0.0467(17) Uani 1.0 2 d .
C1 C 0.3069(6) -0.0802(5) 0.0817(4) 0.0392(15) Uani 1.0 2 d .
C64 C 0.1635(6) 0.4532(6) 0.5697(4) 0.0469(17) Uani 1.0 2 d .
C66 C 0.0807(6) 0.0885(5) 0.3332(4) 0.0368(14) Uani 1.0 2 d .
C67 C 0.1506(6) 0.1515(5) 0.2810(4) 0.0414(16) Uani 1.0 2 d .
C69 C 0.5732(6) -0.1402(6) 0.1041(4) 0.0448(16) Uani 1.0 2 d .
C70 C 0.6103(7) -0.3060(6) 0.2065(4) 0.0517(18) Uani 1.0 2 d .
C72 C 0.5177(6) -0.2848(6) 0.1656(4) 0.0490(17) Uani 1.0 2 d .
C3 C 0.4979(6) -0.2008(6) 0.1151(4) 0.0424(16) Uani 1.0 2 d .
C80 C 0.0623(7) -0.3679(6) 0.2392(5) 0.060(2) Uani 1.0 2 d .
B77 B 0.2119(7) 0.6488(6) 0.7064(5) 0.0412(18) Uani 1.0 2 d .
H24A H -0.1447 0.2300 0.1118 0.0568 Uiso 1.0 2 calc R
H24B H -0.1610 0.1232 0.0965 0.0568 Uiso 1.0 2 calc R
H26A H -0.1074 -0.2006 0.4563 0.0535 Uiso 1.0 2 calc R
H26B H -0.1780 -0.1071 0.5083 0.0535 Uiso 1.0 2 calc R
H27A H -0.2289 -0.0980 0.2823 0.0583 Uiso 1.0 2 calc R
H27B H -0.1400 -0.1954 0.3147 0.0583 Uiso 1.0 2 calc R
H28A H -0.2663 -0.0227 0.4027 0.0611 Uiso 1.0 2 calc R
H28B H -0.2910 -0.1311 0.4171 0.0611 Uiso 1.0 2 calc R
H29A H 0.3023 -0.4124 0.1020 0.0666 Uiso 1.0 2 calc R
H29B H 0.1695 -0.3658 0.0883 0.0666 Uiso 1.0 2 calc R
H29C H 0.2104 -0.4787 0.1228 0.0666 Uiso 1.0 2 calc R
H30A H 0.3890 -0.0812 0.4814 0.0547 Uiso 1.0 2 calc R
H30B H 0.4914 -0.0514 0.4200 0.0547 Uiso 1.0 2 calc R
H32A H -0.1011 0.0001 0.2876 0.0532 Uiso 1.0 2 calc R
H32B H -0.0309 -0.0956 0.2379 0.0532 Uiso 1.0 2 calc R
H33A H 0.0287 0.0419 0.1196 0.0508 Uiso 1.0 2 calc R
H33B H -0.0396 0.1082 0.1923 0.0508 Uiso 1.0 2 calc R
H34A H 0.2536 -0.4088 0.3083 0.0658 Uiso 1.0 2 calc R
H34B H 0.3521 -0.4398 0.2337 0.0658 Uiso 1.0 2 calc R
H34C H 0.2615 -0.5059 0.2630 0.0658 Uiso 1.0 2 calc R
H35 H 0.0526 0.2354 0.1459 0.0500 Uiso 1.0 2 calc R
H36A H 0.5903 0.2643 0.1162 0.0582 Uiso 1.0 2 calc R
H36B H 0.5155 0.2640 0.2017 0.0582 Uiso 1.0 2 calc R
H37A H -0.1225 0.2147 -0.0228 0.0620 Uiso 1.0 2 calc R
H37B H -0.0226 0.1109 -0.0182 0.0620 Uiso 1.0 2 calc R
H38 H 0.7217 -0.1238 0.1360 0.0686 Uiso 1.0 2 calc R
H42 H 0.0561 -0.1770 0.3456 0.0499 Uiso 1.0 2 calc R
H44A H 0.4203 0.1132 0.2424 0.0515 Uiso 1.0 2 calc R
H44B H 0.4513 0.0250 0.1828 0.0515 Uiso 1.0 2 calc R
H45A H 0.1934 0.2221 0.0325 0.0521 Uiso 1.0 2 calc R
H45B H 0.1766 0.1156 0.0166 0.0521 Uiso 1.0 2 calc R
H46A H 0.5631 0.1107 0.0924 0.0596 Uiso 1.0 2 calc R
H46B H 0.6107 0.0975 0.1735 0.0596 Uiso 1.0 2 calc R
H47 H 0.2066 -0.0937 0.4320 0.0468 Uiso 1.0 2 calc R
H48A H 0.3871 -0.0442 0.3182 0.0532 Uiso 1.0 2 calc R
H48B H 0.3060 0.0282 0.3842 0.0532 Uiso 1.0 2 calc R
H49A H 0.0665 0.2423 -0.0609 0.0626 Uiso 1.0 2 calc R
H49B H -0.0013 0.3031 0.0146 0.0626 Uiso 1.0 2 calc R
H53A H 0.0186 -0.1006 0.4655 0.0537 Uiso 1.0 2 calc R
H53B H -0.0706 -0.0037 0.4325 0.0537 Uiso 1.0 2 calc R
H54 H 0.7501 -0.2615 0.2239 0.0589 Uiso 1.0 2 calc R
H55A H 0.5367 -0.2066 0.3606 0.0572 Uiso 1.0 2 calc R
H55B H 0.5420 -0.2279 0.4516 0.0572 Uiso 1.0 2 calc R
H57A H 0.2475 -0.2478 0.3726 0.0599 Uiso 1.0 2 calc R
H57B H 0.3499 -0.2192 0.3105 0.0599 Uiso 1.0 2 calc R
H58 H 0.3523 0.1410 0.0916 0.0535 Uiso 1.0 2 calc R
H60A H 0.2358 0.3032 0.1311 0.0555 Uiso 1.0 2 calc R
H60B H 0.2877 0.2834 0.2110 0.0555 Uiso 1.0 2 calc R
H61A H 0.3546 -0.2559 0.4744 0.0676 Uiso 1.0 2 calc R
H61B H 0.4355 -0.3281 0.4082 0.0676 Uiso 1.0 2 calc R
H62A H 0.3966 0.3742 0.1223 0.0560 Uiso 1.0 2 calc R
H62B H 0.4233 0.2911 0.0592 0.0560 Uiso 1.0 2 calc R
H66A H -0.0018 0.1103 0.3245 0.0441 Uiso 1.0 2 calc R
H66B H 0.0819 0.0984 0.3883 0.0441 Uiso 1.0 2 calc R
H67A H 0.2184 0.1532 0.3051 0.0497 Uiso 1.0 2 calc R
H67B H 0.1008 0.2212 0.2768 0.0497 Uiso 1.0 2 calc R
H69 H 0.5605 -0.0826 0.0695 0.0538 Uiso 1.0 2 calc R
H70 H 0.6216 -0.3624 0.2423 0.0620 Uiso 1.0 2 calc R
H72 H 0.4674 -0.3279 0.1720 0.0588 Uiso 1.0 2 calc R
H80A H 0.0099 -0.3218 0.2071 0.0725 Uiso 1.0 2 calc R
H80B H 0.0456 -0.3438 0.2920 0.0725 Uiso 1.0 2 calc R
H80C H 0.0499 -0.4350 0.2410 0.0725 Uiso 1.0 2 calc R

loop_
_atom_site_aniso_label
_atom_site_aniso_U_11
_atom_site_aniso_U_22
_atom_site_aniso_U_33
_atom_site_aniso_U_12
_atom_site_aniso_U_13
_atom_site_aniso_U_23
Ni1 0.0401(5) 0.0328(5) 0.0415(5) -0.0087(4) -0.0102(4) 0.0007(4)
P1 0.0427(10) 0.0359(10) 0.0415(10) -0.0107(8) -0.0130(7) 0.0014(8)
P3 0.0377(9) 0.0331(10) 0.0421(9) -0.0084(7) -0.0093(7) 0.0003(8)
F4 0.058(3) 0.041(3) 0.057(3) -0.005(2) -0.0093(18) 0.0110(19)
F7 0.078(3) 0.049(3) 0.068(3) -0.027(3) -0.020(3) -0.001(3)
F1 0.056(3) 0.048(3) 0.046(2) -0.0100(19) -0.0225(17) -0.0017(19)
F2 0.057(3) 0.043(3) 0.048(2) -0.0157(19) -0.0074(17) 0.0043(18)
F13 0.078(3) 0.034(3) 0.052(3) -0.016(2) -0.024(2) 0.0123(19)
F15 0.063(3) 0.069(4) 0.051(3) -0.008(3) -0.0191(19) 0.020(3)
F23 0.043(2) 0.035(3) 0.055(3) -0.0038(17) -0.0109(17) 0.0064(18)
F40 0.040(2) 0.046(3) 0.056(3) -0.0154(18) -0.0094(17) 0.0065(19)
F51 0.066(3) 0.063(3) 0.054(3) -0.030(3) -0.004(2) 0.008(2)
F56 0.050(3) 0.038(3) 0.091(3) 0.0006(19) -0.012(2) -0.010(3)
F65 0.083(3) 0.053(3) 0.046(3) -0.017(3) -0.015(2) 0.015(2)
F68 0.064(3) 0.055(3) 0.056(3) -0.007(3) -0.028(2) 0.006(2)
F71 0.045(3) 0.118(5) 0.081(4) -0.004(3) 0.003(3) -0.016(3)
F73 0.057(3) 0.146(6) 0.074(3) -0.055(4) -0.016(3) 0.032(3)
F74 0.092(4) 0.076(4) 0.097(4) -0.054(3) -0.047(3) 0.037(3)
F75 0.068(3) 0.034(3) 0.095(4) -0.014(3) -0.018(3) 0.001(3)
F76 0.050(3) 0.079(4) 0.054(3) -0.019(3) -0.0158(18) -0.007(3)
F79 0.046(3) 0.051(3) 0.061(3) -0.014(2) -0.0183(18) 0.011(2)
O20 0.055(3) 0.044(3) 0.051(3) -0.016(3) -0.014(2) -0.001(3)
N1 0.043(4) 0.039(4) 0.043(3) -0.009(3) -0.007(3) -0.004(3)
C41 0.045(4) 0.028(4) 0.048(4) -0.008(3) -0.011(3) -0.001(3)
C6 0.032(4) 0.067(6) 0.048(4) -0.019(4) -0.009(3) -0.002(4)
C9 0.040(4) 0.039(4) 0.052(4) -0.012(3) -0.010(3) 0.003(4)
C11 0.052(5) 0.039(5) 0.053(4) -0.007(4) -0.022(4) 0.003(4)
C12 0.053(5) 0.039(5) 0.044(4) -0.011(4) -0.007(3) 0.008(4)
C14 0.041(4) 0.039(4) 0.046(4) -0.011(3) -0.010(3) 0.006(3)
C16 0.043(4) 0.043(5) 0.054(4) -0.018(4) 0.001(3) 0.001(4)
C17 0.040(4) 0.051(5) 0.051(4) -0.011(4) -0.005(3) -0.002(4)
C18 0.043(5) 0.087(7) 0.053(5) -0.011(5) -0.001(4) -0.003(5)
C19 0.050(5) 0.094(8) 0.058(5) -0.040(5) -0.013(4) 0.021(5)
C21 0.074(6) 0.060(6) 0.064(5) -0.043(5) -0.026(5) 0.024(5)
C22 0.052(5) 0.050(5) 0.051(4) -0.018(4) -0.015(4) 0.006(4)
C24 0.038(4) 0.047(5) 0.059(5) -0.011(4) -0.018(3) 0.005(4)
C25 0.045(4) 0.046(5) 0.048(4) -0.017(4) -0.013(3) 0.011(4)
C26 0.034(4) 0.045(5) 0.054(4) -0.013(3) -0.001(3) -0.001(4)
C27 0.043(4) 0.045(5) 0.063(5) -0.017(4) -0.018(4) 0.003(4)
C28 0.038(4) 0.056(5) 0.062(5) -0.019(4) -0.008(3) -0.002(4)
C29 0.073(6) 0.039(5) 0.055(5) -0.013(4) -0.015(4) -0.004(4)
C30 0.043(4) 0.037(4) 0.060(4) -0.012(3) -0.022(3) 0.011(4)
C31 0.042(4) 0.060(6) 0.043(4) -0.017(4) -0.011(3) 0.016(4)
C32 0.044(4) 0.040(4) 0.050(4) -0.008(3) -0.018(3) 0.006(4)
C33 0.029(4) 0.038(4) 0.058(4) -0.006(3) -0.013(3) 0.007(4)
C34 0.068(5) 0.037(5) 0.057(5) -0.009(4) -0.018(4) 0.007(4)
C35 0.046(4) 0.036(4) 0.041(4) -0.007(3) -0.007(3) -0.003(3)
C36 0.045(4) 0.054(5) 0.054(4) -0.025(4) -0.014(3) 0.011(4)
C37 0.053(5) 0.045(5) 0.065(5) -0.017(4) -0.032(4) 0.011(4)
C38 0.049(5) 0.059(6) 0.064(5) -0.020(4) -0.005(4) -0.002(4)
C39 0.029(4) 0.038(4) 0.051(4) -0.007(3) -0.008(3) 0.003(4)
C5 0.051(5) 0.032(4) 0.059(5) -0.009(3) -0.018(4) -0.003(4)
C42 0.044(4) 0.034(4) 0.044(4) -0.005(3) -0.012(3) 0.004(3)
C43 0.047(4) 0.046(5) 0.052(5) -0.017(4) -0.007(3) 0.008(4)
C44 0.045(4) 0.036(4) 0.047(4) -0.011(3) -0.006(3) -0.002(3)
C45 0.044(4) 0.037(4) 0.050(4) -0.006(3) -0.021(3) 0.006(4)
C46 0.039(4) 0.053(5) 0.059(5) -0.016(4) -0.015(3) 0.008(4)
C47 0.036(4) 0.036(4) 0.042(4) -0.009(3) 0.001(3) -0.002(3)
C48 0.042(4) 0.034(4) 0.062(5) -0.015(3) -0.016(3) 0.003(4)
C49 0.061(5) 0.041(5) 0.056(5) -0.014(4) -0.019(4) 0.007(4)
C2 0.043(4) 0.037(4) 0.041(4) -0.015(3) -0.007(3) 0.002(3)
C4 0.041(4) 0.042(5) 0.039(4) -0.010(3) -0.007(3) -0.002(4)
C53 0.042(4) 0.041(5) 0.050(4) -0.010(3) -0.008(3) 0.006(4)
C54 0.057(5) 0.039(5) 0.054(5) -0.014(4) -0.018(4) 0.002(4)
C55 0.033(4) 0.059(5) 0.051(4) -0.012(4) -0.013(3) 0.006(4)
C57 0.053(5) 0.035(4) 0.065(5) -0.014(4) -0.019(4) 0.003(4)
C58 0.051(4) 0.040(5) 0.041(4) -0.009(4) -0.013(3) 0.004(3)
C59 0.036(4) 0.041(5) 0.045(4) -0.008(3) -0.006(3) 0.007(4)
C60 0.049(4) 0.039(5) 0.052(4) -0.015(4) -0.008(3) 0.005(4)
C61 0.051(5) 0.056(5) 0.070(5) -0.017(4) -0.030(4) 0.008(4)
C62 0.054(5) 0.042(5) 0.046(4) -0.022(4) -0.001(3) 0.001(4)
C1 0.040(4) 0.033(4) 0.044(4) -0.009(3) -0.005(3) -0.002(3)
C64 0.050(5) 0.043(5) 0.052(4) -0.018(4) -0.015(3) 0.005(4)
C66 0.043(4) 0.033(4) 0.038(4) -0.013(3) -0.012(3) 0.001(3)
C67 0.043(4) 0.031(4) 0.046(4) -0.002(3) -0.010(3) 0.004(3)
C69 0.054(5) 0.040(5) 0.042(4) -0.015(4) -0.009(3) 0.006(3)
C70 0.060(5) 0.038(5) 0.056(5) -0.011(4) -0.015(4) 0.004(4)
C72 0.048(5) 0.046(5) 0.051(4) -0.009(4) -0.010(3) -0.001(4)
C3 0.044(4) 0.040(4) 0.039(4) -0.007(3) -0.002(3) -0.002(3)
C80 0.055(5) 0.043(5) 0.086(6) -0.020(4) -0.004(4) -0.011(5)
B77 0.039(5) 0.033(5) 0.047(5) -0.002(4) -0.009(4) 0.004(4)

loop_
_atom_type_symbol
_atom_type_description
_atom_type_scat_dispersion_real
_atom_type_scat_dispersion_imag
_atom_type_scat_source
C C 0.003 0.002
;
International Tables for Crystallography
(1992, Vol. C, Tables 4.2.6.8 and 6.1.1.4)
;
H H 0.000 0.000
;
International Tables for Crystallography
(1992, Vol. C, Table 6.1.1.4)
;
O O 0.011 0.006
;
International Tables for Crystallography
(1992, Vol. C, Tables 4.2.6.8 and 6.1.1.4)
;
N N 0.006 0.003
;
International Tables for Crystallography
(1992, Vol. C, Tables 4.2.6.8 and 6.1.1.4)
;
F F 0.017 0.010
;
International Tables for Crystallography
(1992, Vol. C, Tables 4.2.6.8 and 6.1.1.4)
;
Ni Ni 0.339 1.112
;
International Tables for Crystallography
(1992, Vol. C, Tables 4.2.6.8 and 6.1.1.4)
;
P P 0.102 0.094
;
International Tables for Crystallography
(1992, Vol. C, Tables 4.2.6.8 and 6.1.1.4)
;
B B 0.001 0.001
;
International Tables for Crystallography
(1992, Vol. C, Tables 4.2.6.8 and 6.1.1.4)
;

loop_
_geom_angle_atom_site_label_1
_geom_angle_atom_site_label_2
_geom_angle_atom_site_label_3
_geom_angle
_geom_angle_publ_flag
P1 Ni1 P3 87.23(7) yes
P1 Ni1 C4 169.6(2) yes
P1 Ni1 C1 94.6(2) yes
P3 Ni1 C4 89.27(19) yes
P3 Ni1 C1 175.92(19) yes
C4 Ni1 C1 89.6(3) yes
Ni1 P1 C35 109.7(3) yes
Ni1 P1 C58 120.8(2) yes
Ni1 P1 C67 109.3(3) yes
C35 P1 C58 107.0(3) yes
C35 P1 C67 105.5(3) yes
C58 P1 C67 103.4(4) yes
Ni1 P3 C42 117.0(3) yes
Ni1 P3 C47 111.68(19) yes
Ni1 P3 C66 109.6(2) yes
C42 P3 C47 105.7(3) yes
C42 P3 C66 104.8(3) yes
C47 P3 C66 107.4(3) yes
C5 N1 C4 178.2(6) yes
C9 C41 C39 112.3(6) yes
C9 C41 B77 128.7(7) yes
C39 C41 B77 118.9(6) yes
F76 C6 C31 120.3(7) yes
F76 C6 C64 119.7(8) yes
C31 C6 C64 120.1(8) yes
F79 C9 C41 120.8(6) yes
F79 C9 C11 114.5(6) yes
C41 C9 C11 124.7(7) yes
F68 C11 C9 120.3(7) yes
F68 C11 C12 119.7(6) yes
C9 C11 C12 119.8(7) yes
F65 C12 C11 120.4(7) yes
F65 C12 C16 121.7(7) yes
C11 C12 C16 117.8(7) yes
C17 C14 C22 113.4(7) yes
C17 C14 B77 120.8(7) yes
C22 C14 B77 125.9(6) yes
F51 C16 C12 118.9(6) yes
F51 C16 C39 121.3(7) yes
C12 C16 C39 119.8(7) yes
F56 C17 C14 119.0(7) yes
F56 C17 C18 116.5(7) yes
C14 C17 C18 124.5(8) yes
F71 C18 C17 120.1(9) yes
F71 C18 C19 120.3(8) yes
C17 C18 C19 119.5(7) yes
F73 C19 C18 120.9(7) yes
F73 C19 C21 120.3(10) yes
C18 C19 C21 118.8(9) yes
F74 C21 C19 119.6(9) yes
F74 C21 C22 120.6(7) yes
C19 C21 C22 119.8(9) yes
F75 C22 C14 121.1(7) yes
F75 C22 C21 114.8(8) yes
C14 C22 C21 124.1(7) yes
C33 C24 C37 112.1(5) yes
F13 C25 C59 119.8(7) yes
F13 C25 C64 113.2(7) yes
C59 C25 C64 127.0(7) yes
C28 C26 C53 111.3(6) yes
C28 C27 C32 111.8(7) yes
C26 C28 C27 110.2(5) yes
C48 C30 C55 111.5(7) yes
F15 C31 C6 119.9(7) yes
F15 C31 C43 120.8(8) yes
C6 C31 C43 119.3(7) yes
C27 C32 C42 112.0(6) yes
C24 C33 C35 111.5(6) yes
P1 C35 C33 110.1(5) yes
P1 C35 C45 113.9(5) yes
C33 C35 C45 110.8(6) yes
C46 C36 C62 111.9(7) yes
C24 C37 C49 109.7(7) yes
C54 C38 C69 121.0(8) yes
F40 C39 C41 118.8(6) yes
F40 C39 C16 115.8(6) yes
C41 C39 C16 125.3(7) yes
N1 C5 C29 107.6(6) yes
N1 C5 C34 107.7(7) yes
N1 C5 C80 107.5(6) yes
C29 C5 C34 110.5(6) yes
C29 C5 C80 112.5(7) yes
C34 C5 C80 110.9(6) yes
P3 C42 C32 111.6(5) yes
P3 C42 C53 113.8(6) yes
C32 C42 C53 109.3(5) yes
F4 C43 C31 116.2(6) yes
F4 C43 C59 118.8(7) yes
C31 C43 C59 125.0(8) yes
C46 C44 C58 110.0(6) yes
C35 C45 C49 110.4(5) yes
C36 C46 C44 111.6(5) yes
P3 C47 C48 113.7(5) yes
P3 C47 C57 111.6(5) yes
C48 C47 C57 109.8(5) yes
C30 C48 C47 112.1(6) yes
C37 C49 C45 111.6(6) yes
O20 C2 C1 121.6(6) yes
O20 C2 C3 120.2(6) yes
C1 C2 C3 117.6(7) yes
Ni1 C4 N1 177.7(6) yes
C26 C53 C42 112.0(7) yes
C38 C54 C70 119.2(8) yes
C30 C55 C61 110.3(6) yes
C47 C57 C61 112.1(7) yes
P1 C58 C44 112.1(5) yes
P1 C58 C60 114.8(5) yes
C44 C58 C60 109.6(7) yes
C25 C59 C43 111.5(7) yes
C25 C59 B77 128.2(6) yes
C43 C59 B77 120.2(7) yes
C58 C60 C62 109.4(5) yes
C55 C61 C57 110.9(7) yes
C36 C62 C60 112.3(6) yes
Ni1 C1 F1 110.0(4) yes
Ni1 C1 F2 118.1(5) yes
Ni1 C1 C2 110.2(4) yes
F1 C1 F2 102.6(5) yes
F1 C1 C2 108.7(6) yes
F2 C1 C2 106.6(5) yes
F7 C64 C6 120.6(8) yes
F7 C64 C25 122.3(7) yes
C6 C64 C25 117.1(8) yes
P3 C66 C67 110.4(4) yes
P1 C67 C66 112.7(5) yes
C38 C69 C3 119.2(7) yes
C54 C70 C72 120.6(7) yes
C70 C72 C3 120.3(8) yes
C2 C3 C69 124.0(6) yes
C2 C3 C72 116.3(7) yes
C69 C3 C72 119.7(7) yes
F23 B77 C41 105.9(5) yes
F23 B77 C14 110.1(6) yes
F23 B77 C59 106.8(6) yes
C41 B77 C14 112.8(6) yes
C41 B77 C59 114.8(7) yes
C14 B77 C59 106.3(5) yes
C33 C24 H24A 109.192 no
C33 C24 H24B 109.192 no
C37 C24 H24A 109.180 no
C37 C24 H24B 109.188 no
H24A C24 H24B 107.900 no
C28 C26 H26A 109.377 no
C28 C26 H26B 109.365 no
C53 C26 H26A 109.359 no
C53 C26 H26B 109.350 no
H26A C26 H26B 107.989 no
C28 C27 H27A 109.245 no
C28 C27 H27B 109.245 no
C32 C27 H27A 109.254 no
C32 C27 H27B 109.251 no
H27A C27 H27B 107.921 no
C26 C28 H28A 109.628 no
C26 C28 H28B 109.629 no
C27 C28 H28A 109.622 no
C27 C28 H28B 109.623 no
H28A C28 H28B 108.151 no
C5 C29 H29A 109.470 no
C5 C29 H29B 109.467 no
C5 C29 H29C 109.469 no
H29A C29 H29B 109.473 no
H29A C29 H29C 109.472 no
H29B C29 H29C 109.478 no
C48 C30 H30A 109.323 no
C48 C30 H30B 109.317 no
C55 C30 H30A 109.313 no
C55 C30 H30B 109.315 no
H30A C30 H30B 107.968 no
C27 C32 H32A 109.194 no
C27 C32 H32B 109.193 no
C42 C32 H32A 109.202 no
C42 C32 H32B 109.207 no
H32A C32 H32B 107.907 no
C24 C33 H33A 109.324 no
C24 C33 H33B 109.313 no
C35 C33 H33A 109.323 no
C35 C33 H33B 109.316 no
H33A C33 H33B 107.958 no
C5 C34 H34A 109.469 no
C5 C34 H34B 109.474 no
C5 C34 H34C 109.474 no
H34A C34 H34B 109.470 no
H34A C34 H34C 109.471 no
H34B C34 H34C 109.468 no
P1 C35 H35 107.249 no
C33 C35 H35 107.254 no
C45 C35 H35 107.250 no
C46 C36 H36A 109.238 no
C46 C36 H36B 109.229 no
C62 C36 H36A 109.236 no
C62 C36 H36B 109.232 no
H36A C36 H36B 107.914 no
C24 C37 H37A 109.740 no
C24 C37 H37B 109.744 no
C49 C37 H37A 109.736 no
C49 C37 H37B 109.742 no
H37A C37 H37B 108.207 no
C54 C38 H38 119.522 no
C69 C38 H38 119.521 no
P3 C42 H42 107.285 no
C32 C42 H42 107.296 no
C53 C42 H42 107.285 no
C46 C44 H44A 109.651 no
C46 C44 H44B 109.657 no
C58 C44 H44A 109.653 no
C58 C44 H44B 109.658 no
H44A C44 H44B 108.162 no
C35 C45 H45A 109.573 no
C35 C45 H45B 109.565 no
C49 C45 H45A 109.575 no
C49 C45 H45B 109.573 no
H45A C45 H45B 108.114 no
C36 C46 H46A 109.297 no
C36 C46 H46B 109.295 no
C44 C46 H46A 109.299 no
C44 C46 H46B 109.302 no
H46A C46 H46B 107.956 no
P3 C47 H47 107.139 no
C48 C47 H47 107.146 no
C57 C47 H47 107.142 no
C30 C48 H48A 109.183 no
C30 C48 H48B 109.187 no
C47 C48 H48A 109.179 no
C47 C48 H48B 109.181 no
H48A C48 H48B 107.892 no
C37 C49 H49A 109.298 no
C37 C49 H49B 109.304 no
C45 C49 H49A 109.295 no
C45 C49 H49B 109.308 no
H49A C49 H49B 107.953 no
C26 C53 H53A 109.207 no
C26 C53 H53B 109.210 no
C42 C53 H53A 109.212 no
C42 C53 H53B 109.216 no
H53A C53 H53B 107.898 no
C38 C54 H54 120.405 no
C70 C54 H54 120.391 no
C30 C55 H55A 109.584 no
C30 C55 H55B 109.592 no
C61 C55 H55A 109.592 no
C61 C55 H55B 109.587 no
H55A C55 H55B 108.125 no
C47 C57 H57A 109.199 no
C47 C57 H57B 109.196 no
C61 C57 H57A 109.191 no
C61 C57 H57B 109.195 no
H57A C57 H57B 107.907 no
P1 C58 H58 106.590 no
C44 C58 H58 106.577 no
C60 C58 H58 106.584 no
C58 C60 H60A 109.808 no
C58 C60 H60B 109.810 no
C62 C60 H60A 109.796 no
C62 C60 H60B 109.805 no
H60A C60 H60B 108.254 no
C55 C61 H61A 109.470 no
C55 C61 H61B 109.466 no
C57 C61 H61A 109.467 no
C57 C61 H61B 109.459 no
H61A C61 H61B 108.053 no
C36 C62 H62A 109.144 no
C36 C62 H62B 109.151 no
C60 C62 H62A 109.144 no
C60 C62 H62B 109.153 no
H62A C62 H62B 107.875 no
P3 C66 H66A 109.559 no
P3 C66 H66B 109.558 no
C67 C66 H66A 109.567 no
C67 C66 H66B 109.575 no
H66A C66 H66B 108.114 no
P1 C67 H67A 109.064 no
P1 C67 H67B 109.073 no
C66 C67 H67A 109.052 no
C66 C67 H67B 109.057 no
H67A C67 H67B 107.810 no
C38 C69 H69 120.392 no
C3 C69 H69 120.386 no
C54 C70 H70 119.723 no
C72 C70 H70 119.719 no
C70 C72 H72 119.843 no
C3 C72 H72 119.844 no
C5 C80 H80A 109.476 no
C5 C80 H80B 109.475 no
C5 C80 H80C 109.473 no
H80A C80 H80B 109.462 no
H80A C80 H80C 109.469 no
H80B C80 H80C 109.472 no

loop_
_geom_bond_atom_site_label_1
_geom_bond_atom_site_label_2
_geom_bond_distance
_geom_bond_publ_flag
Ni1 P1 2.215(2) yes
Ni1 P3 2.2154(17) yes
Ni1 C4 1.842(8) yes
Ni1 C1 1.966(6) yes
P1 C35 1.836(7) yes
P1 C58 1.819(8) yes
P1 C67 1.839(6) yes
P3 C42 1.819(8) yes
P3 C47 1.828(7) yes
P3 C66 1.848(7) yes
F4 C43 1.357(9) yes
F7 C64 1.323(9) yes
F1 C1 1.379(8) yes
F2 C1 1.403(9) yes
F13 C25 1.368(8) yes
F15 C31 1.345(8) yes
F23 B77 1.432(8) yes
F40 C39 1.372(8) yes
F51 C16 1.349(9) yes
F56 C17 1.349(10) yes
F65 C12 1.336(8) yes
F68 C11 1.349(9) yes
F71 C18 1.351(9) yes
F73 C19 1.348(11) yes
F74 C21 1.352(12) yes
F75 C22 1.361(8) yes
F76 C6 1.352(10) yes
F79 C9 1.360(8) yes
O20 C2 1.219(10) yes
N1 C5 1.455(10) yes
N1 C4 1.160(10) yes
C41 C9 1.369(10) yes
C41 C39 1.380(10) yes
C41 B77 1.633(10) yes
C6 C31 1.352(12) yes
C6 C64 1.376(10) yes
C9 C11 1.378(10) yes
C11 C12 1.356(11) yes
C12 C16 1.377(11) yes
C14 C17 1.377(9) yes
C14 C22 1.369(12) yes
C14 B77 1.636(11) yes
C16 C39 1.350(10) yes
C17 C18 1.369(11) yes
C18 C19 1.355(16) yes
C19 C21 1.366(11) yes
C21 C22 1.371(12) yes
C24 C33 1.515(10) yes
C24 C37 1.519(10) yes
C25 C59 1.369(11) yes
C25 C64 1.373(12) yes
C26 C28 1.515(10) yes
C26 C53 1.525(11) yes
C27 C28 1.526(10) yes
C27 C32 1.520(11) yes
C29 C5 1.538(10) yes
C30 C48 1.513(10) yes
C30 C55 1.530(10) yes
C31 C43 1.369(12) yes
C32 C42 1.550(10) yes
C33 C35 1.534(11) yes
C34 C5 1.530(10) yes
C35 C45 1.532(9) yes
C36 C46 1.525(11) yes
C36 C62 1.522(10) yes
C37 C49 1.521(12) yes
C38 C54 1.378(11) yes
C38 C69 1.399(11) yes
C5 C80 1.499(10) yes
C42 C53 1.536(9) yes
C43 C59 1.388(10) yes
C44 C46 1.515(10) yes
C44 C58 1.535(9) yes
C45 C49 1.526(10) yes
C47 C48 1.525(11) yes
C47 C57 1.539(9) yes
C2 C1 1.495(9) yes
C2 C3 1.505(10) yes
C54 C70 1.372(12) yes
C55 C61 1.522(12) yes
C57 C61 1.534(11) yes
C58 C60 1.538(10) yes
C59 B77 1.650(12) yes
C60 C62 1.518(10) yes
C66 C67 1.512(10) yes
C69 C3 1.377(12) yes
C70 C72 1.382(11) yes
C72 C3 1.387(10) yes
C24 H24A 0.990 no
C24 H24B 0.990 no
C26 H26A 0.990 no
C26 H26B 0.990 no
C27 H27A 0.990 no
C27 H27B 0.990 no
C28 H28A 0.990 no
C28 H28B 0.990 no
C29 H29A 0.980 no
C29 H29B 0.980 no
C29 H29C 0.980 no
C30 H30A 0.990 no
C30 H30B 0.990 no
C32 H32A 0.990 no
C32 H32B 0.990 no
C33 H33A 0.990 no
C33 H33B 0.990 no
C34 H34A 0.980 no
C34 H34B 0.980 no
C34 H34C 0.980 no
C35 H35 1.000 no
C36 H36A 0.990 no
C36 H36B 0.990 no
C37 H37A 0.990 no
C37 H37B 0.990 no
C38 H38 0.950 no
C42 H42 1.000 no
C44 H44A 0.990 no
C44 H44B 0.990 no
C45 H45A 0.990 no
C45 H45B 0.990 no
C46 H46A 0.990 no
C46 H46B 0.990 no
C47 H47 1.000 no
C48 H48A 0.990 no
C48 H48B 0.990 no
C49 H49A 0.990 no
C49 H49B 0.990 no
C53 H53A 0.990 no
C53 H53B 0.990 no
C54 H54 0.950 no
C55 H55A 0.990 no
C55 H55B 0.990 no
C57 H57A 0.990 no
C57 H57B 0.990 no
C58 H58 1.000 no
C60 H60A 0.990 no
C60 H60B 0.990 no
C61 H61A 0.990 no
C61 H61B 0.990 no
C62 H62A 0.990 no
C62 H62B 0.990 no
C66 H66A 0.990 no
C66 H66B 0.990 no
C67 H67A 0.990 no
C67 H67B 0.990 no
C69 H69 0.950 no
C70 H70 0.950 no
C72 H72 0.950 no
C80 H80A 0.980 no
C80 H80B 0.980 no
C80 H80C 0.980 no

loop_
_geom_contact_atom_site_label_1
_geom_contact_atom_site_label_2
_geom_contact_distance
_geom_contact_publ_flag
_geom_contact_site_symmetry_2
Ni1 C33 3.329(6) no .
Ni1 C3 3.413(6) no .
P1 F2 3.055(4) no .
F4 F15 2.657(7) no .
F4 F23 2.736(5) no .
F4 F75 3.550(7) no .
F4 C6 3.557(10) no .
F4 C14 3.123(8) no .
F4 C22 3.446(10) no .
F4 C25 3.541(9) no .
F4 B77 2.881(9) no .
F7 F13 2.623(7) no .
F7 F76 2.719(6) no .
F7 C31 3.573(9) no .
F1 O20 2.616(6) no .
F1 C33 3.575(7) no .
F1 C45 3.398(8) no .
F1 C4 3.162(7) no .
F2 O20 3.325(7) no .
F2 C44 3.317(9) no .
F2 C45 3.306(7) no .
F2 C58 2.901(9) no .
F2 C69 2.886(8) no .
F2 C3 2.924(8) no .
F13 F40 2.996(5) no .
F13 F56 3.045(7) no .
F13 C41 2.848(9) no .
F13 C6 3.551(8) no .
F13 C39 2.873(8) no .
F13 C43 3.562(8) no .
F13 B77 3.072(10) no .
F15 F76 2.704(7) no .
F15 C64 3.593(8) no .
F23 F40 2.851(6) no .
F23 F75 2.622(7) no .
F23 C9 3.560(8) no .
F23 C22 2.945(9) no .
F23 C39 2.986(8) no .
F23 C43 2.975(9) no .
F40 F51 2.650(6) no .
F40 C9 3.557(9) no .
F40 C12 3.582(8) no .
F40 C25 3.178(7) no .
F40 C59 3.017(7) no .
F40 B77 2.840(9) no .
F51 F65 2.732(7) no .
F51 C11 3.571(10) no .
F56 F71 2.649(7) no .
F56 F79 2.997(7) no .
F56 C41 3.264(7) no .
F56 C9 3.396(8) no .
F56 C19 3.557(12) no .
F56 C22 3.544(9) no .
F56 C25 3.026(9) no .
F56 C59 2.906(8) no .
F56 B77 2.878(8) no .
F65 F68 2.701(7) no .
F65 C9 3.589(8) no .
F65 C39 3.590(8) no .
F68 F79 2.623(6) no .
F68 C16 3.581(9) no .
F71 F73 2.731(9) no .
F71 C21 3.584(10) no .
F73 F74 2.714(7) no .
F73 C17 3.595(10) no .
F74 F75 2.631(7) no .
F74 C18 3.577(12) no .
F75 C17 3.571(8) no .
F75 C19 3.566(9) no .
F75 B77 3.035(10) no .
F76 C25 3.589(9) no .
F76 C43 3.590(10) no .
F79 C12 3.558(9) no .
F79 C14 2.780(8) no .
F79 C17 2.833(8) no .
F79 C18 3.555(8) no .
F79 C22 3.462(8) no .
F79 C39 3.561(8) no .
F79 B77 3.091(9) no .
O20 N1 3.096(7) no .
O20 C29 3.271(10) no .
O20 C4 2.949(7) no .
O20 C69 3.536(10) no .
O20 C72 2.870(9) no .
N1 C42 3.595(8) no .
N1 C2 3.306(9) no .
N1 C1 3.594(9) no .
C41 C12 2.834(9) no .
C41 C17 3.376(9) no .
C41 C25 3.229(11) no .
C6 C59 2.827(11) no .
C9 C14 3.156(9) no .
C9 C16 2.685(11) no .
C9 C17 3.506(9) no .
C11 C39 2.682(10) no .
C14 C19 2.817(12) no .
C14 C43 3.213(11) no .
C17 C21 2.687(13) no .
C17 C59 3.100(11) no .
C18 C22 2.698(10) no .
C24 C45 2.935(10) no .
C25 C31 2.680(10) no .
C25 C39 3.439(10) no .
C26 C32 2.934(9) no .
C27 C53 2.929(11) no .
C28 C42 2.982(10) no .
C29 C4 3.396(12) no .
C30 C57 2.927(12) no .
C32 C4 3.507(8) no .
C32 C66 3.461(11) no .
C33 C49 2.925(10) no .
C33 C67 3.587(11) no .
C34 C4 3.412(10) no .
C35 C37 2.958(11) no .
C35 C60 3.402(12) no .
C36 C58 2.933(12) no .
C38 C72 2.747(13) no .
C39 C59 3.276(9) no .
C42 C4 3.248(8) no .
C42 C57 3.415(10) no .
C43 C64 2.712(12) no .
C44 C62 2.931(10) no .
C44 C67 3.443(9) no .
C44 C69 3.574(10) no .
C45 C58 3.198(11) no .
C46 C60 2.947(9) no .
C47 C53 3.374(9) no .
C47 C55 2.972(9) no .
C48 C61 2.939(11) no .
C48 C66 3.341(9) no .
C48 C67 3.503(9) no .
C2 C4 2.752(9) no .
C4 C57 3.337(11) no .
C4 C72 3.501(9) no .
C4 C3 3.442(9) no .
C4 C80 3.392(12) no .
C53 C66 3.238(10) no .
C54 C3 2.780(11) no .
C60 C67 3.224(10) no .
C1 C69 3.165(10) no .
C69 C70 2.767(10) no .
F4 C61 3.562(8) no 1_565
F4 C66 3.340(7) no 2_566
F7 F15 3.432(7) no 2_566
F7 F73 3.185(6) no 2_666
F7 F76 3.592(6) no 2_566
F7 C26 3.388(10) no 2_556
F7 C28 3.493(9) no 2_556
F1 C24 3.341(9) no 2_555
F1 C37 3.008(10) no 2_555
F2 F2 3.372(6) no 2_655
F2 C69 3.322(8) no 2_655
F13 C54 3.172(8) no 2_656
F13 C70 3.080(8) no 2_656
F15 F7 3.432(7) no 2_566
F15 C26 3.384(7) no 1_565
F15 C42 3.369(8) no 1_565
F15 C53 3.397(8) no 1_565
F15 C57 3.363(9) no 1_565
F23 C33 3.229(8) no 2_566
F23 C35 3.394(7) no 2_566
F23 C66 3.116(7) no 2_566
F23 C67 3.192(7) no 2_566
F40 C80 3.454(10) no 2_556
F51 F51 2.912(6) no 2_567
F51 F65 2.813(6) no 2_567
F51 C12 3.286(8) no 2_567
F51 C16 3.356(8) no 2_567
F51 C29 3.351(11) no 2_556
F51 C49 3.345(9) no 1_556
F65 F51 2.813(6) no 2_567
F65 C29 3.474(10) no 1_566
F65 C45 3.514(9) no 1_556
F65 C60 3.480(8) no 1_556
F65 C62 3.494(8) no 1_556
F68 C72 3.194(9) no 2_656
F71 F76 2.956(6) no 2_666
F71 C6 2.891(7) no 2_666
F71 C31 3.333(8) no 2_666
F71 C34 3.332(9) no 2_656
F71 C64 3.289(8) no 2_666
F73 F7 3.185(6) no 2_666
F73 F76 3.415(7) no 2_666
F74 C30 3.390(10) no 2_666
F74 C44 3.505(9) no 2_666
F74 C48 3.515(10) no 2_666
F75 C32 3.340(8) no 2_566
F76 F7 3.592(6) no 2_566
F76 F71 2.956(6) no 2_666
F76 F73 3.415(7) no 2_666
F76 F76 3.047(5) no 2_566
F76 C6 2.958(8) no 2_566
F76 C31 3.439(9) no 2_566
F76 C64 3.265(8) no 2_566
F79 C36 3.094(10) no 2_666
O20 C36 3.447(8) no 2_655
O20 C62 3.503(8) no 2_655
C6 F71 2.891(7) no 2_666
C6 F76 2.958(8) no 2_566
C6 C6 3.446(11) no 2_566
C9 C70 3.389(10) no 2_656
C11 C70 3.281(11) no 2_656
C11 C72 3.363(10) no 2_656
C12 F51 3.286(8) no 2_567
C12 C70 3.528(9) no 2_656
C16 F51 3.356(8) no 2_567
C24 F1 3.341(9) no 2_555
C26 F7 3.388(10) no 2_556
C26 F15 3.384(7) no 1_545
C28 F7 3.493(9) no 2_556
C29 F51 3.351(11) no 2_556
C29 F65 3.474(10) no 1_544
C30 F74 3.390(10) no 2_666
C31 F71 3.333(8) no 2_666
C31 F76 3.439(9) no 2_566
C32 F75 3.340(8) no 2_566
C33 F23 3.229(8) no 2_566
C34 F71 3.332(9) no 2_656
C35 F23 3.394(7) no 2_566
C36 F79 3.094(10) no 2_666
C36 O20 3.447(8) no 2_655
C37 F1 3.008(10) no 2_555
C42 F15 3.369(8) no 1_545
C44 F74 3.505(9) no 2_666
C45 F65 3.514(9) no 1_554
C48 F74 3.515(10) no 2_666
C49 F51 3.345(9) no 1_554
C53 F15 3.397(8) no 1_545
C54 F13 3.172(8) no 2_656
C57 F15 3.363(9) no 1_545
C60 F65 3.480(8) no 1_554
C61 F4 3.562(8) no 1_545
C62 F65 3.494(8) no 1_554
C62 O20 3.503(8) no 2_655
C64 F71 3.289(8) no 2_666
C64 F76 3.265(8) no 2_566
C66 F4 3.340(7) no 2_566
C66 F23 3.116(7) no 2_566
C67 F23 3.192(7) no 2_566
C69 F2 3.322(8) no 2_655
C70 F13 3.080(8) no 2_656
C70 C9 3.389(10) no 2_656
C70 C11 3.281(11) no 2_656
C70 C12 3.528(9) no 2_656
C72 F68 3.194(9) no 2_656
C72 C11 3.363(10) no 2_656
C80 F40 3.454(10) no 2_556
Ni1 H32B 3.1941 no .
Ni1 H33A 2.8100 no .
Ni1 H33B 3.3761 no .
Ni1 H44B 3.2506 no .
Ni1 H48A 3.3086 no .
Ni1 H57B 3.1725 no .
P1 H33A 2.9070 no .
P1 H33B 2.8901 no .
P1 H44A 3.0106 no .
P1 H44B 2.8657 no .
P1 H45A 2.9821 no .
P1 H45B 2.9787 no .
P1 H60A 2.9455 no .
P1 H60B 3.0532 no .
P1 H66A 3.1580 no .
P3 H32A 2.9327 no .
P3 H32B 2.9244 no .
P3 H33B 3.4730 no .
P3 H48A 2.9612 no .
P3 H48B 2.9514 no .
P3 H53A 2.9612 no .
P3 H53B 2.9633 no .
P3 H57A 2.9137 no .
P3 H57B 2.9376 no .
P3 H67A 3.1238 no .
F1 H33A 2.7558 no .
F1 H37B 3.5456 no .
F1 H45B 2.5102 no .
F2 H44B 2.8639 no .
F2 H45A 3.3503 no .
F2 H45B 2.5955 no .
F2 H46A 3.4718 no .
F2 H58 2.2585 no .
F2 H69 2.3298 no .
O20 H29A 2.6311 no .
O20 H29B 3.1935 no .
O20 H72 2.6391 no .
N1 H29A 2.6198 no .
N1 H29B 2.5990 no .
N1 H29C 3.2637 no .
N1 H32B 3.1588 no .
N1 H34A 2.5833 no .
N1 H34B 2.6223 no .
N1 H34C 3.2579 no .
N1 H42 2.9887 no .
N1 H57A 3.2238 no .
N1 H57B 3.1134 no .
N1 H72 3.0448 no .
N1 H80A 2.5582 no .
N1 H80B 2.5885 no .
N1 H80C 3.2352 no .
C24 H35 2.7126 no .
C24 H45B 3.2876 no .
C24 H49A 3.3404 no .
C24 H49B 2.7000 no .
C26 H27A 3.3454 no .
C26 H27B 2.7218 no .
C26 H32A 3.3028 no .
C26 H42 2.7203 no .
C27 H26A 2.7157 no .
C27 H26B 3.3487 no .
C27 H42 2.7361 no .
C27 H53B 3.2791 no .
C27 H80A 3.5071 no .
C27 H80B 3.4386 no .
C28 H32A 2.7580 no .
C28 H32B 3.3684 no .
C28 H42 3.2895 no .
C28 H53A 3.3578 no .
C28 H53B 2.7321 no .
C29 H34A 3.3630 no .
C29 H34B 2.6682 no .
C29 H34C 2.7476 no .
C29 H80A 2.7204 no .
C29 H80B 3.3651 no .
C29 H80C 2.7153 no .
C30 H47 2.7019 no .
C30 H57B 3.2888 no .
C30 H61A 2.7347 no .
C30 H61B 3.3592 no .
C32 H26A 3.2753 no .
C32 H28A 2.7575 no .
C32 H28B 3.3705 no .
C32 H33A 3.4394 no .
C32 H33B 2.9903 no .
C32 H53A 3.3731 no .
C32 H53B 2.7491 no .
C32 H66A 3.0277 no .
C33 H32A 3.1338 no .
C33 H32B 3.2922 no .
C33 H37A 3.3657 no .
C33 H37B 2.7532 no .
C33 H45A 3.3756 no .
C33 H45B 2.7616 no .
C33 H49B 3.2560 no .
C33 H66A 3.3017 no .
C33 H67B 3.6000 no .
C34 H29A 2.6791 no .
C34 H29B 3.3621 no .
C34 H29C 2.7397 no .
C34 H57A 3.3909 no .
C34 H72 3.2292 no .
C34 H80A 3.3389 no .
C34 H80B 2.6488 no .
C34 H80C 2.7171 no .
C35 H24A 2.7565 no .
C35 H24B 3.3695 no .
C35 H37B 3.3068 no .
C35 H49A 3.3641 no .
C35 H49B 2.7268 no .
C35 H58 3.0314 no .
C35 H60A 2.9368 no .
C35 H66A 3.5490 no .
C35 H67B 2.8612 no .
C36 H44A 2.7447 no .
C36 H44B 3.3651 no .
C36 H58 3.1398 no .
C36 H60A 3.3729 no .
C36 H60B 2.7597 no .
C37 H33A 2.7575 no .
C37 H33B 3.3628 no .
C37 H35 3.2667 no .
C37 H45A 3.3693 no .
C37 H45B 2.7432 no .
C38 H44B 3.1719 no .
C38 H46B 3.5751 no .
C38 H70 3.2309 no .
C5 H72 3.5341 no .
C42 H26A 2.7592 no .
C42 H26B 3.3853 no .
C42 H27A 3.3929 no .
C42 H27B 2.7783 no .
C42 H28A 3.3307 no .
C42 H47 2.9280 no .
C42 H57A 2.9732 no .
C42 H66A 2.8820 no .
C42 H66B 3.2452 no .
C42 H80B 3.4901 no .
C44 H36A 3.3583 no .
C44 H36B 2.7734 no .
C44 H48A 2.9789 no .
C44 H60A 3.3698 no .
C44 H60B 2.7109 no .
C44 H62B 3.3068 no .
C44 H67A 2.9952 no .
C44 H69 3.2436 no .
C45 H24A 3.2913 no .
C45 H33A 2.7676 no .
C45 H33B 3.3729 no .
C45 H37A 3.3718 no .
C45 H37B 2.7434 no .
C45 H58 2.8114 no .
C45 H60A 3.0415 no .
C46 H38 3.5959 no .
C46 H58 2.6149 no .
C46 H60B 3.2787 no .
C46 H62A 3.3679 no .
C46 H62B 2.7804 no .
C46 H69 3.3182 no .
C47 H30A 2.7493 no .
C47 H30B 3.3677 no .
C47 H42 2.9924 no .
C47 H53A 2.9360 no .
C47 H55A 3.3219 no .
C47 H61A 2.7825 no .
C47 H61B 3.3954 no .
C47 H66B 2.9176 no .
C47 H67A 3.5501 no .
C48 H44A 3.1813 no .
C48 H44B 3.4754 no .
C48 H55A 2.7482 no .
C48 H55B 3.3642 no .
C48 H57A 3.3585 no .
C48 H57B 2.7455 no .
C48 H61A 3.2939 no .
C48 H66B 3.1963 no .
C48 H67A 2.9693 no .
C49 H24A 2.7086 no .
C49 H24B 3.3394 no .
C49 H33A 3.3020 no .
C49 H35 2.6901 no .
C2 H69 2.7323 no .
C2 H72 2.5817 no .
C4 H29A 3.4314 no .
C4 H29B 3.4042 no .
C4 H32B 2.8441 no .
C4 H34A 3.4212 no .
C4 H34B 3.4591 no .
C4 H42 2.9304 no .
C4 H57A 3.2032 no .
C4 H57B 2.7673 no .
C4 H72 3.1076 no .
C4 H80A 3.3897 no .
C4 H80B 3.4441 no .
C53 H27B 3.2866 no .
C53 H28A 2.7380 no .
C53 H28B 3.3624 no .
C53 H32A 2.7585 no .
C53 H32B 3.3699 no .
C53 H47 2.9116 no .
C53 H66A 3.1354 no .
C53 H66B 3.1440 no .
C54 H55A 3.1183 no .
C54 H69 3.2715 no .
C54 H72 3.2458 no .
C55 H47 3.2739 no .
C55 H48A 2.7407 no .
C55 H48B 3.3645 no .
C55 H57A 3.3648 no .
C55 H57B 2.7477 no .
C57 H30A 3.2771 no .
C57 H34A 3.2730 no .
C57 H42 3.0194 no .
C57 H48A 2.7401 no .
C57 H48B 3.3612 no .
C57 H53A 3.5993 no .
C57 H55A 2.7482 no .
C57 H55B 3.3700 no .
C58 H35 3.2129 no .
C58 H36B 3.3425 no .
C58 H45A 2.7703 no .
C58 H45B 3.3604 no .
C58 H46A 2.7201 no .
C58 H46B 3.3542 no .
C58 H62A 3.3501 no .
C58 H62B 2.7127 no .
C58 H67A 2.8278 no .
C58 H67B 3.1981 no .
C60 H35 3.2240 no .
C60 H36A 3.3663 no .
C60 H36B 2.7826 no .
C60 H44A 2.7051 no .
C60 H44B 3.3691 no .
C60 H45A 2.9351 no .
C60 H46A 3.3242 no .
C60 H67A 3.1001 no .
C60 H67B 3.1126 no .
C61 H30A 2.7303 no .
C61 H30B 3.3568 no .
C61 H47 2.7292 no .
C61 H48A 3.2933 no .
C62 H44A 3.2573 no .
C62 H46A 2.7838 no .
C62 H46B 3.3683 no .
C62 H58 2.6103 no .
C1 H33A 3.2800 no .
C1 H44B 3.3633 no .
C1 H45B 2.9718 no .
C1 H58 3.2906 no .
C1 H69 3.0121 no .
C66 H32A 3.0408 no .
C66 H33B 3.0339 no .
C66 H47 3.1110 no .
C66 H48B 2.8829 no .
C66 H53A 3.4844 no .
C66 H53B 2.7779 no .
C67 H33B 3.2008 no .
C67 H35 2.8413 no .
C67 H44A 3.0954 no .
C67 H48A 3.4522 no .
C67 H48B 2.9224 no .
C67 H60A 3.4019 no .
C67 H60B 2.8476 no .
C69 H44B 2.7022 no .
C69 H46A 3.4394 no .
C69 H54 3.2745 no .
C69 H72 3.2467 no .
C70 H38 3.2288 no .
C70 H55A 3.0213 no .
C70 H57B 3.2910 no .
C72 H34B 3.3278 no .
C72 H54 3.2509 no .
C72 H57B 2.9845 no .
C72 H69 3.2517 no .
C3 H38 3.2498 no .
C3 H44B 3.3211 no .
C3 H57B 3.5827 no .
C3 H70 3.2567 no .
C80 H27B 3.0969 no .
C80 H29A 3.3576 no .
C80 H29B 2.7241 no .
C80 H29C 2.7291 no .
C80 H34A 2.6893 no .
C80 H34B 3.3343 no .
C80 H34C 2.6899 no .
C80 H42 3.3574 no .
H24A H33A 2.8607 no .
H24A H33B 2.3346 no .
H24A H35 2.5735 no .
H24A H37A 2.3476 no .
H24A H37B 2.8681 no .
H24A H49B 2.5487 no .
H24B H33A 2.3358 no .
H24B H33B 2.3757 no .
H24B H37A 2.3816 no .
H24B H37B 2.3532 no .
H26A H27B 2.5711 no .
H26A H28A 2.8659 no .
H26A H28B 2.3489 no .
H26A H42 2.5677 no .
H26A H53A 2.3573 no .
H26A H53B 2.8694 no .
H26A H80B 3.5695 no .
H26B H28A 2.3516 no .
H26B H28B 2.3767 no .
H26B H53A 2.3732 no .
H26B H53B 2.3557 no .
H27A H28A 2.3568 no .
H27A H28B 2.3872 no .
H27A H32A 2.3395 no .
H27A H32B 2.3770 no .
H27B H28A 2.8725 no .
H27B H28B 2.3529 no .
H27B H32A 2.8634 no .
H27B H32B 2.3400 no .
H27B H42 2.5980 no .
H27B H80A 2.7409 no .
H27B H80B 2.5793 no .
H28A H32A 2.6264 no .
H28A H53B 2.5892 no .
H29A H34A 3.5583 no .
H29A H34B 2.4561 no .
H29A H34C 3.0075 no .
H29A H72 3.0458 no .
H29B H34B 3.5541 no .
H29B H80A 2.5547 no .
H29B H80C 3.0069 no .
H29C H34B 2.9799 no .
H29C H34C 2.6066 no .
H29C H80A 3.0221 no .
H29C H80C 2.5546 no .
H30A H47 2.5545 no .
H30A H48A 2.8597 no .
H30A H48B 2.3416 no .
H30A H55A 2.8761 no .
H30A H55B 2.3598 no .
H30A H61A 2.5894 no .
H30B H48A 2.3401 no .
H30B H48B 2.3656 no .
H30B H55A 2.3625 no .
H30B H55B 2.3897 no .
H32A H33A 3.1554 no .
H32A H33B 2.2983 no .
H32A H42 2.8789 no .
H32A H53B 2.6235 no .
H32A H66A 2.3805 no .
H32B H33A 2.8175 no .
H32B H33B 2.8447 no .
H32B H42 2.3630 no .
H32B H66A 3.4869 no .
H32B H80A 3.1230 no .
H32B H80B 3.3975 no .
H33A H35 2.8679 no .
H33A H37B 2.6266 no .
H33A H45B 2.6402 no .
H33B H35 2.3471 no .
H33B H66A 2.4426 no .
H33B H67B 3.2127 no .
H34A H42 3.4629 no .
H34A H57A 2.5734 no .
H34A H57B 3.1630 no .
H34A H61B 3.4964 no .
H34A H72 3.5305 no .
H34A H80A 3.5640 no .
H34A H80B 2.4724 no .
H34A H80C 3.0252 no .
H34B H57A 3.5856 no .
H34B H57B 3.4510 no .
H34B H72 2.4185 no .
H34B H80B 3.5465 no .
H34B H80C 3.5973 no .
H34C H80A 3.5975 no .
H34C H80B 2.9243 no .
H34C H80C 2.5465 no .
H35 H45A 2.3519 no .
H35 H45B 2.8684 no .
H35 H49A 3.5901 no .
H35 H49B 2.5269 no .
H35 H58 3.4618 no .
H35 H60A 2.5914 no .
H35 H60B 3.4796 no .
H35 H66A 3.4782 no .
H35 H67B 2.4407 no .
H36A H46A 2.3309 no .
H36A H46B 2.3998 no .
H36A H62A 2.3930 no .
H36A H62B 2.3268 no .
H36B H44A 2.6386 no .
H36B H46A 2.8659 no .
H36B H46B 2.3301 no .
H36B H60B 2.6548 no .
H36B H62A 2.3274 no .
H36B H62B 2.8627 no .
H37A H49A 2.3778 no .
H37A H49B 2.3578 no .
H37B H45B 2.5970 no .
H37B H49A 2.3623 no .
H37B H49B 2.8707 no .
H38 H44B 3.3359 no .
H38 H46A 3.3783 no .
H38 H46B 3.0707 no .
H38 H54 2.3268 no .
H38 H69 2.3478 no .
H42 H47 3.0655 no .
H42 H53A 2.3556 no .
H42 H53B 2.8692 no .
H42 H57A 2.3529 no .
H42 H57B 3.3679 no .
H42 H80A 3.5023 no .
H42 H80B 2.6221 no .
H44A H46A 2.8651 no .
H44A H46B 2.3497 no .
H44A H48A 2.5387 no .
H44A H48B 2.9281 no .
H44A H58 2.8643 no .
H44A H60B 2.5300 no .
H44A H67A 2.4109 no .
H44B H46A 2.3460 no .
H44B H46B 2.3769 no .
H44B H48A 2.5417 no .
H44B H58 2.3865 no .
H44B H67A 3.3715 no .
H44B H69 2.5333 no .
H45A H49A 2.3796 no .
H45A H49B 2.3619 no .
H45A H58 2.3007 no .
H45A H60A 2.3492 no .
H45A H62B 3.2888 no .
H45B H49A 2.3645 no .
H45B H49B 2.8736 no .
H45B H58 2.7977 no .
H46A H58 2.4555 no .
H46A H62B 2.6778 no .
H46A H69 2.7599 no .
H46B H58 3.5336 no .
H46B H69 3.4682 no .
H47 H48A 2.8593 no .
H47 H48B 2.3441 no .
H47 H53A 2.2584 no .
H47 H53B 3.2169 no .
H47 H57A 2.3550 no .
H47 H57B 2.8697 no .
H47 H61A 2.5917 no .
H47 H66B 2.7848 no .
H48A H55A 2.6041 no .
H48A H57B 2.6099 no .
H48A H67A 2.9368 no .
H48B H66B 2.5888 no .
H48B H67A 2.2575 no .
H53A H57A 3.2060 no .
H53A H66B 3.1843 no .
H53B H66A 2.5238 no .
H53B H66B 2.5901 no .
H54 H55A 3.1516 no .
H54 H70 2.3238 no .
H55A H57B 2.6109 no .
H55A H61A 2.8712 no .
H55A H61B 2.3530 no .
H55A H70 2.9766 no .
H55B H61A 2.3518 no .
H55B H61B 2.3888 no .
H57A H61A 2.3597 no .
H57A H61B 2.3919 no .
H57B H61A 2.8767 no .
H57B H61B 2.3570 no .
H57B H70 3.3873 no .
H57B H72 2.9019 no .
H58 H60A 2.3874 no .
H58 H60B 2.8680 no .
H58 H62A 3.5291 no .
H58 H62B 2.4480 no .
H58 H69 3.4054 no .
H60A H62A 2.3805 no .
H60A H62B 2.3461 no .
H60A H67A 3.5331 no .
H60A H67B 3.0705 no .
H60B H62A 2.3528 no .
H60B H62B 2.8672 no .
H60B H67A 2.5413 no .
H60B H67B 2.6622 no .
H61B H70 3.3150 no .
H66A H67A 2.8305 no .
H66A H67B 2.2448 no .
H66B H67A 2.2410 no .
H66B H67B 2.4894 no .
H70 H72 2.3258 no .
F4 H47 3.1473 no 1_565
F4 H53A 2.8388 no 1_565
F4 H53B 3.3757 no 2_566
F4 H57A 3.3616 no 1_565
F4 H61A 2.7102 no 1_565
F4 H66A 2.8481 no 2_566
F4 H66B 2.9667 no 2_566
F7 H26A 2.5839 no 2_556
F7 H27B 2.9085 no 2_556
F7 H28B 3.0698 no 2_556
F7 H55B 3.4114 no 2_656
F7 H80B 3.2186 no 2_556
F1 H24B 2.7356 no 2_555
F1 H37A 2.6540 no 2_555
F1 H37B 2.7190 no 2_555
F1 H46A 2.9799 no 2_655
F2 H46A 2.8064 no 2_655
F2 H69 2.4692 no 2_655
F13 H54 2.6184 no 2_656
F13 H70 2.4174 no 2_656
F13 H80A 3.5319 no 2_556
F13 H80B 3.5678 no 2_556
F13 H80C 3.1292 no 2_556
F15 H26A 2.6007 no 1_565
F15 H34A 2.8390 no 1_565
F15 H42 2.5559 no 1_565
F15 H53A 3.0487 no 1_565
F15 H57A 2.4260 no 1_565
F15 H80B 2.8901 no 1_565
F23 H24A 3.0490 no 2_566
F23 H32A 3.5604 no 2_566
F23 H33B 2.5674 no 2_566
F23 H35 2.7777 no 2_566
F23 H66A 2.3520 no 2_566
F23 H66B 3.5488 no 2_566
F23 H67B 2.5510 no 2_566
F40 H29C 3.5077 no 2_556
F40 H35 2.7643 no 2_566
F40 H60A 3.2001 no 2_566
F40 H67B 2.9834 no 2_566
F40 H80C 2.5128 no 2_556
F51 H29B 2.9721 no 2_556
F51 H29C 2.8869 no 2_556
F51 H49A 3.0355 no 1_556
F51 H49B 2.7311 no 1_556
F51 H49B 3.4115 no 2_566
F51 H80A 3.2712 no 2_556
F51 H80C 3.1733 no 2_556
F56 H34B 3.5998 no 2_656
F56 H61B 2.7171 no 2_656
F56 H70 2.8255 no 2_656
F65 H29B 3.4528 no 1_566
F65 H29C 2.7790 no 1_566
F65 H45A 2.7094 no 1_556
F65 H49A 3.5558 no 1_556
F65 H49B 3.1821 no 1_556
F65 H60A 2.7012 no 1_556
F65 H62A 3.3915 no 1_556
F65 H62B 3.0708 no 1_556
F68 H29A 3.2322 no 1_566
F68 H29A 3.4664 no 2_656
F68 H29C 3.5498 no 1_566
F68 H62A 3.3735 no 1_556
F68 H62B 3.1341 no 1_556
F68 H72 2.9136 no 2_656
F71 H34A 2.8494 no 2_656
F71 H34B 3.4483 no 2_656
F71 H34C 3.1736 no 2_656
F71 H61B 3.3027 no 2_656
F73 H26A 3.5235 no 1_665
F73 H26B 3.3762 no 1_665
F73 H28B 3.3069 no 1_665
F73 H48B 3.5779 no 2_666
F73 H55B 2.7594 no 1_565
F73 H67A 3.4421 no 2_666
F74 H28A 2.8155 no 2_566
F74 H30A 3.0277 no 1_565
F74 H30B 2.5634 no 2_666
F74 H36B 3.3275 no 2_666
F74 H44A 2.6760 no 2_666
F74 H46B 3.2801 no 2_666
F74 H48A 3.3690 no 2_666
F74 H48B 3.1973 no 2_666
F75 H24A 3.5976 no 2_566
F75 H27A 3.3826 no 2_566
F75 H28A 2.8358 no 2_566
F75 H32A 2.4440 no 2_566
F75 H33B 2.9908 no 2_566
F75 H36B 3.3554 no 2_666
F75 H46B 3.1383 no 2_666
F75 H66A 3.1764 no 2_566
F76 H34A 3.2070 no 1_565
F76 H34C 3.3522 no 1_565
F76 H80B 3.5190 no 1_565
F79 H34B 2.9180 no 2_656
F79 H36A 2.7682 no 2_666
F79 H36B 2.6413 no 2_666
F79 H62A 3.1224 no 2_666
F79 H70 3.2437 no 2_656
F79 H72 3.3170 no 2_656
O20 H36A 2.8531 no 2_655
O20 H37A 2.9930 no 2_555
O20 H46A 3.1247 no 2_655
O20 H62B 2.7867 no 2_655
N1 H37A 3.3761 no 2_555
C41 H24A 3.1063 no 2_566
C41 H35 3.5873 no 2_566
C41 H70 3.1638 no 2_656
C9 H24A 3.2319 no 2_566
C9 H36A 3.3797 no 2_666
C9 H70 2.8951 no 2_656
C9 H72 3.5245 no 2_656
C11 H70 3.1744 no 2_656
C11 H72 3.2892 no 2_656
C12 H29C 3.4876 no 1_566
C12 H49B 3.4702 no 2_566
C12 H70 3.5882 no 2_656
C14 H36B 3.3829 no 2_666
C14 H61A 3.4730 no 1_565
C16 H49B 3.1617 no 2_566
C16 H80C 3.5938 no 2_556
C17 H61A 3.4629 no 1_565
C18 H34C 3.5302 no 2_656
C18 H55B 3.3060 no 1_565
C18 H61A 3.5255 no 1_565
C19 H36B 3.2944 no 2_666
C19 H55B 2.8016 no 1_565
C19 H61A 3.5545 no 1_565
C21 H28A 3.5002 no 2_566
C21 H30A 3.2461 no 1_565
C21 H36B 2.8758 no 2_666
C21 H44A 3.3084 no 2_666
C21 H55B 3.2629 no 1_565
C21 H61A 3.5174 no 1_565
C22 H28A 3.5382 no 2_566
C22 H36B 2.9289 no 2_666
C22 H61A 3.4456 no 1_565
C24 H36A 3.5188 no 1_455
C25 H70 3.5445 no 2_656
C25 H80C 3.5063 no 2_556
C26 H48B 3.3124 no 2_556
C26 H66B 3.0339 no 2_556
C27 H54 3.0975 no 1_455
C28 H30A 3.3014 no 2_556
C28 H30B 3.2057 no 1_455
C29 H37A 3.1438 no 2_555
C29 H62A 3.1415 no 1_545
C30 H26B 3.5507 no 2_556
C30 H28A 3.4932 no 2_556
C30 H28B 3.2104 no 1_655
C31 H26A 3.4385 no 1_565
C31 H34A 3.5151 no 1_565
C31 H57A 3.2640 no 1_565
C34 H62A 3.5142 no 1_545
C37 H29B 3.0577 no 2_555
C38 H27A 3.2174 no 1_655
C38 H45A 3.2954 no 2_655
C38 H45B 3.2139 no 2_655
C38 H49A 3.1880 no 2_655
C39 H24A 3.4204 no 2_566
C39 H35 3.1077 no 2_566
C39 H49B 3.4632 no 2_566
C39 H70 3.5753 no 2_656
C39 H80C 3.3428 no 2_556
C43 H61A 3.2208 no 1_565
C45 H38 3.2777 no 2_655
C46 H24B 3.4814 no 1_655
C47 H26B 3.4627 no 2_556
C48 H26B 3.1156 no 2_556
C49 H29B 3.1316 no 2_555
C49 H38 3.4527 no 2_655
C2 H46A 3.0154 no 2_655
C2 H62B 3.1157 no 2_655
C4 H37A 3.4622 no 2_555
C53 H47 3.4981 no 2_556
C53 H53A 3.3050 no 2_556
C53 H53B 3.3708 no 2_556
C53 H66B 3.1391 no 2_556
C54 H27A 3.1460 no 1_655
C54 H27B 3.4470 no 1_655
C54 H49A 3.4611 no 2_655
C55 H28B 3.0643 no 1_655
C60 H29C 3.4151 no 1_565
C62 H29C 3.3197 no 1_565
C1 H46A 3.1736 no 2_655
C66 H26B 3.2594 no 2_556
C66 H53A 3.5165 no 2_556
C69 H45A 3.3474 no 2_655
C69 H45B 3.4334 no 2_655
C69 H58 3.3833 no 2_655
C3 H62B 3.2869 no 2_655
B77 H24A 3.5982 no 2_566
H24A F23 3.0490 no 2_566
H24A F75 3.5976 no 2_566
H24A C41 3.1063 no 2_566
H24A C9 3.2319 no 2_566
H24A C39 3.4204 no 2_566
H24A B77 3.5982 no 2_566
H24A H36A 3.0776 no 1_455
H24B F1 2.7356 no 2_555
H24B C46 3.4814 no 1_455
H24B H36A 3.0658 no 1_455
H24B H46A 3.3863 no 1_455
H24B H46B 2.9345 no 1_455
H26A F7 2.5839 no 2_556
H26A F15 2.6007 no 1_545
H26A F73 3.5235 no 1_445
H26A C31 3.4385 no 1_545
H26A H66B 3.2857 no 2_556
H26B F73 3.3762 no 1_445
H26B C30 3.5507 no 2_556
H26B C47 3.4627 no 2_556
H26B C48 3.1156 no 2_556
H26B C66 3.2594 no 2_556
H26B H30A 3.0873 no 2_556
H26B H47 2.9783 no 2_556
H26B H48B 2.3486 no 2_556
H26B H66B 2.3479 no 2_556
H26B H67A 3.2457 no 2_556
H27A F75 3.3826 no 2_566
H27A C38 3.2174 no 1_455
H27A C54 3.1460 no 1_455
H27A H38 2.8096 no 1_455
H27A H46B 3.4872 no 1_455
H27A H54 2.6665 no 1_455
H27A H55A 3.5627 no 1_455
H27B F7 2.9085 no 2_556
H27B C54 3.4470 no 1_455
H27B H54 2.6138 no 1_455
H28A F74 2.8155 no 2_566
H28A F75 2.8358 no 2_566
H28A C21 3.5002 no 2_566
H28A C22 3.5382 no 2_566
H28A C30 3.4932 no 2_556
H28A H30A 2.5814 no 2_556
H28A H30B 3.0095 no 1_455
H28B F7 3.0698 no 2_556
H28B F73 3.3069 no 1_445
H28B C30 3.2104 no 1_455
H28B C55 3.0643 no 1_455
H28B H30A 3.3955 no 2_556
H28B H30B 2.5348 no 1_455
H28B H55A 2.9197 no 1_455
H28B H55B 2.6677 no 1_455
H29A F68 3.2322 no 1_544
H29A F68 3.4664 no 2_656
H29A H37A 3.3460 no 2_555
H29A H62A 2.8744 no 1_545
H29B F51 2.9721 no 2_556
H29B F65 3.4528 no 1_544
H29B C37 3.0577 no 2_555
H29B C49 3.1316 no 2_555
H29B H37A 2.2711 no 2_555
H29B H49A 2.9765 no 2_555
H29B H49B 2.8549 no 2_555
H29C F40 3.5077 no 2_556
H29C F51 2.8869 no 2_556
H29C F65 2.7790 no 1_544
H29C F68 3.5498 no 1_544
H29C C12 3.4876 no 1_544
H29C C60 3.4151 no 1_545
H29C C62 3.3197 no 1_545
H29C H60A 2.9492 no 1_545
H29C H60B 3.4649 no 1_545
H29C H62A 2.5754 no 1_545
H30A F74 3.0277 no 1_545
H30A C21 3.2461 no 1_545
H30A C28 3.3014 no 2_556
H30A H26B 3.0873 no 2_556
H30A H28A 2.5814 no 2_556
H30A H28B 3.3955 no 2_556
H30A H30B 3.3790 no 2_656
H30B F74 2.5634 no 2_666
H30B C28 3.2057 no 1_655
H30B H28A 3.0095 no 1_655
H30B H28B 2.5348 no 1_655
H30B H30A 3.3790 no 2_656
H30B H30B 3.3264 no 2_656
H32A F23 3.5604 no 2_566
H32A F75 2.4440 no 2_566
H33A H37B 2.9159 no 2_555
H33B F23 2.5674 no 2_566
H33B F75 2.9908 no 2_566
H34A F15 2.8390 no 1_545
H34A F71 2.8494 no 2_656
H34A F76 3.2070 no 1_545
H34A C31 3.5151 no 1_545
H34B F56 3.5998 no 2_656
H34B F71 3.4483 no 2_656
H34B F79 2.9180 no 2_656
H34B H62A 3.2489 no 1_545
H34C F71 3.1736 no 2_656
H34C F76 3.3522 no 1_545
H34C C18 3.5302 no 2_656
H34C H60B 3.0599 no 1_545
H34C H62A 3.0489 no 1_545
H35 F23 2.7777 no 2_566
H35 F40 2.7643 no 2_566
H35 C41 3.5873 no 2_566
H35 C39 3.1077 no 2_566
H36A F79 2.7682 no 2_666
H36A O20 2.8531 no 2_655
H36A C9 3.3797 no 2_666
H36A C24 3.5188 no 1_655
H36A H24A 3.0776 no 1_655
H36A H24B 3.0658 no 1_655
H36B F74 3.3275 no 2_666
H36B F75 3.3554 no 2_666
H36B F79 2.6413 no 2_666
H36B C14 3.3829 no 2_666
H36B C19 3.2944 no 2_666
H36B C21 2.8758 no 2_666
H36B C22 2.9289 no 2_666
H37A F1 2.6540 no 2_555
H37A O20 2.9930 no 2_555
H37A N1 3.3761 no 2_555
H37A C29 3.1438 no 2_555
H37A C4 3.4622 no 2_555
H37A H29A 3.3460 no 2_555
H37A H29B 2.2711 no 2_555
H37B F1 2.7190 no 2_555
H37B H33A 2.9159 no 2_555
H37B H37B 3.0008 no 2_555
H38 C45 3.2777 no 2_655
H38 C49 3.4527 no 2_655
H38 H27A 2.8096 no 1_655
H38 H45A 3.2410 no 2_655
H38 H45B 2.7372 no 2_655
H38 H49A 2.7906 no 2_655
H42 F15 2.5559 no 1_545
H44A F74 2.6760 no 2_666
H44A C21 3.3084 no 2_666
H45A F65 2.7094 no 1_554
H45A C38 3.2954 no 2_655
H45A C69 3.3474 no 2_655
H45A H38 3.2410 no 2_655
H45A H69 3.3543 no 2_655
H45B C38 3.2139 no 2_655
H45B C69 3.4334 no 2_655
H45B H38 2.7372 no 2_655
H45B H69 3.1763 no 2_655
H46A F1 2.9799 no 2_655
H46A F2 2.8064 no 2_655
H46A O20 3.1247 no 2_655
H46A C2 3.0154 no 2_655
H46A C1 3.1736 no 2_655
H46A H24B 3.3863 no 1_655
H46A H69 3.5311 no 2_655
H46B F74 3.2801 no 2_666
H46B F75 3.1383 no 2_666
H46B H24B 2.9345 no 1_655
H46B H27A 3.4872 no 1_655
H47 F4 3.1473 no 1_545
H47 C53 3.4981 no 2_556
H47 H26B 2.9783 no 2_556
H47 H53A 3.5935 no 2_556
H47 H53B 2.8468 no 2_556
H48A F74 3.3690 no 2_666
H48B F73 3.5779 no 2_666
H48B F74 3.1973 no 2_666
H48B C26 3.3124 no 2_556
H48B H26B 2.3486 no 2_556
H49A F51 3.0355 no 1_554
H49A F65 3.5558 no 1_554
H49A C38 3.1880 no 2_655
H49A C54 3.4611 no 2_655
H49A H29B 2.9765 no 2_555
H49A H38 2.7906 no 2_655
H49A H54 3.3163 no 2_655
H49A H80A 2.8932 no 2_555
H49B F51 2.7311 no 1_554
H49B F51 3.4115 no 2_566
H49B F65 3.1821 no 1_554
H49B C12 3.4702 no 2_566
H49B C16 3.1617 no 2_566
H49B C39 3.4632 no 2_566
H49B H29B 2.8549 no 2_555
H53A F4 2.8388 no 1_545
H53A F15 3.0487 no 1_545
H53A C53 3.3050 no 2_556
H53A C66 3.5165 no 2_556
H53A H47 3.5935 no 2_556
H53A H53A 3.0337 no 2_556
H53A H53B 2.6607 no 2_556
H53A H66B 2.6266 no 2_556
H53B F4 3.3757 no 2_566
H53B C53 3.3708 no 2_556
H53B H47 2.8468 no 2_556
H53B H53A 2.6607 no 2_556
H53B H53B 3.1752 no 2_556
H53B H66B 3.2817 no 2_556
H54 F13 2.6184 no 2_656
H54 C27 3.0975 no 1_655
H54 H27A 2.6665 no 1_655
H54 H27B 2.6138 no 1_655
H54 H49A 3.3163 no 2_655
H54 H80A 2.9692 no 1_655
H55A H27A 3.5627 no 1_655
H55A H28B 2.9197 no 1_655
H55B F7 3.4114 no 2_656
H55B F73 2.7594 no 1_545
H55B C18 3.3060 no 1_545
H55B C19 2.8016 no 1_545
H55B C21 3.2629 no 1_545
H55B H28B 2.6677 no 1_655
H57A F4 3.3616 no 1_545
H57A F15 2.4260 no 1_545
H57A C31 3.2640 no 1_545
H58 C69 3.3833 no 2_655
H58 H69 2.9349 no 2_655
H60A F40 3.2001 no 2_566
H60A F65 2.7012 no 1_554
H60A H29C 2.9492 no 1_565
H60B H29C 3.4649 no 1_565
H60B H34C 3.0599 no 1_565
H61A F4 2.7102 no 1_545
H61A C14 3.4730 no 1_545
H61A C17 3.4629 no 1_545
H61A C18 3.5255 no 1_545
H61A C19 3.5545 no 1_545
H61A C21 3.5174 no 1_545
H61A C22 3.4456 no 1_545
H61A C43 3.2208 no 1_545
H61B F56 2.7171 no 2_656
H61B F71 3.3027 no 2_656
H62A F65 3.3915 no 1_554
H62A F68 3.3735 no 1_554
H62A F79 3.1224 no 2_666
H62A C29 3.1415 no 1_565
H62A C34 3.5142 no 1_565
H62A H29A 2.8744 no 1_565
H62A H29C 2.5754 no 1_565
H62A H34B 3.2489 no 1_565
H62A H34C 3.0489 no 1_565
H62B F65 3.0708 no 1_554
H62B F68 3.1341 no 1_554
H62B O20 2.7867 no 2_655
H62B C2 3.1157 no 2_655
H62B C3 3.2869 no 2_655
H66A F4 2.8481 no 2_566
H66A F23 2.3520 no 2_566
H66A F75 3.1764 no 2_566
H66B F4 2.9667 no 2_566
H66B F23 3.5488 no 2_566
H66B C26 3.0339 no 2_556
H66B C53 3.1391 no 2_556
H66B H26A 3.2857 no 2_556
H66B H26B 2.3479 no 2_556
H66B H53A 2.6266 no 2_556
H66B H53B 3.2817 no 2_556
H67A F73 3.4421 no 2_666
H67A H26B 3.2457 no 2_556
H67B F23 2.5510 no 2_566
H67B F40 2.9834 no 2_566
H69 F2 2.4692 no 2_655
H69 H45A 3.3543 no 2_655
H69 H45B 3.1763 no 2_655
H69 H46A 3.5311 no 2_655
H69 H58 2.9349 no 2_655
H69 H69 3.4177 no 2_655
H70 F13 2.4174 no 2_656
H70 F56 2.8255 no 2_656
H70 F79 3.2437 no 2_656
H70 C41 3.1638 no 2_656
H70 C9 2.8951 no 2_656
H70 C11 3.1744 no 2_656
H70 C12 3.5882 no 2_656
H70 C25 3.5445 no 2_656
H70 C39 3.5753 no 2_656
H72 F68 2.9136 no 2_656
H72 F79 3.3170 no 2_656
H72 C9 3.5245 no 2_656
H72 C11 3.2892 no 2_656
H80A F13 3.5319 no 2_556
H80A F51 3.2712 no 2_556
H80A H49A 2.8932 no 2_555
H80A H54 2.9692 no 1_455
H80B F7 3.2186 no 2_556
H80B F13 3.5678 no 2_556
H80B F15 2.8901 no 1_545
H80B F76 3.5190 no 1_545
H80C F13 3.1292 no 2_556
H80C F40 2.5128 no 2_556
H80C F51 3.1733 no 2_556
H80C C16 3.5938 no 2_556
H80C C25 3.5063 no 2_556
H80C C39 3.3428 no 2_556

loop_
_geom_torsion_atom_site_label_1
_geom_torsion_atom_site_label_2
_geom_torsion_atom_site_label_3
_geom_torsion_atom_site_label_4
_geom_torsion
_geom_torsion_publ_flag
P1 Ni1 P3 C42 130.38(10) no
P1 Ni1 P3 C47 -107.60(10) no
P1 Ni1 P3 C66 11.25(10) no
P3 Ni1 P1 C35 -109.14(9) no
P3 Ni1 P1 C58 125.85(11) no
P3 Ni1 P1 C67 6.13(10) no
P1 Ni1 C1 F1 -91.9(4) no
P1 Ni1 C1 F2 25.4(4) no
P1 Ni1 C1 C2 148.2(4) no
C1 Ni1 P1 C35 74.5(3) no
C1 Ni1 P1 C58 -50.5(3) no
C1 Ni1 P1 C67 -170.2(3) no
C4 Ni1 P3 C42 -39.8(3) no
C4 Ni1 P3 C47 82.2(3) no
C4 Ni1 P3 C66 -159.0(3) no
C4 Ni1 C1 F1 78.6(5) no
C4 Ni1 C1 F2 -164.2(5) no
C4 Ni1 C1 C2 -41.3(5) no
Ni1 P1 C35 C33 33.4(4) no
Ni1 P1 C35 C45 -91.7(5) no
Ni1 P1 C58 C44 -47.9(5) no
Ni1 P1 C58 C60 -173.9(3) no
Ni1 P1 C67 C66 -26.9(4) no
C35 P1 C58 C44 -174.2(4) no
C35 P1 C58 C60 59.8(5) no
C58 P1 C35 C33 166.0(4) no
C58 P1 C35 C45 40.9(6) no
C35 P1 C67 C66 91.0(4) no
C67 P1 C35 C33 -84.3(4) no
C67 P1 C35 C45 150.6(5) no
C58 P1 C67 C66 -156.8(4) no
C67 P1 C58 C44 74.7(5) no
C67 P1 C58 C60 -51.3(5) no
Ni1 P3 C42 C32 -48.4(4) no
Ni1 P3 C42 C53 -172.6(3) no
Ni1 P3 C47 C48 65.6(4) no
Ni1 P3 C47 C57 -59.2(4) no
Ni1 P3 C66 C67 -30.3(5) no
C42 P3 C47 C48 -166.1(4) no
C42 P3 C47 C57 69.1(4) no
C47 P3 C42 C32 -173.4(4) no
C47 P3 C42 C53 62.3(4) no
C42 P3 C66 C67 -156.7(4) no
C66 P3 C42 C32 73.3(4) no
C66 P3 C42 C53 -51.0(5) no
C47 P3 C66 C67 91.1(4) no
C66 P3 C47 C48 -54.6(4) no
C66 P3 C47 C57 -179.4(4) no
C9 C41 C39 F40 178.7(6) no
C9 C41 C39 C16 -2.3(10) no
C39 C41 C9 F79 177.7(6) no
C39 C41 C9 C11 -0.6(10) no
C9 C41 B77 F23 -116.9(7) no
C9 C41 B77 C14 3.5(10) no
C9 C41 B77 C59 125.5(7) no
B77 C41 C9 F79 -5.5(11) no
B77 C41 C9 C11 176.2(6) no
C39 C41 B77 F23 59.7(9) no
C39 C41 B77 C14 -179.9(6) no
C39 C41 B77 C59 -57.9(7) no
B77 C41 C39 F40 1.6(9) no
B77 C41 C39 C16 -179.5(6) no
F76 C6 C31 F15 0.4(9) no
F76 C6 C31 C43 180.0(5) no
F76 C6 C64 F7 -1.0(9) no
F76 C6 C64 C25 -179.7(5) no
C31 C6 C64 F7 178.7(6) no
C31 C6 C64 C25 0.0(9) no
C64 C6 C31 F15 -179.4(6) no
C64 C6 C31 C43 0.3(9) no
F79 C9 C11 F68 1.2(10) no
F79 C9 C11 C12 -174.9(5) no
C41 C9 C11 F68 179.6(6) no
C41 C9 C11 C12 3.6(11) no
F68 C11 C12 F65 -1.0(10) no
F68 C11 C12 C16 -179.6(6) no
C9 C11 C12 F65 175.2(6) no
C9 C11 C12 C16 -3.5(10) no
F65 C12 C16 F51 1.0(10) no
F65 C12 C16 C39 -177.9(6) no
C11 C12 C16 F51 179.7(6) no
C11 C12 C16 C39 0.8(10) no
C17 C14 C22 F75 -178.5(6) no
C17 C14 C22 C21 -1.4(10) no
C22 C14 C17 F56 177.7(6) no
C22 C14 C17 C18 0.7(10) no
C17 C14 B77 F23 -170.1(6) no
C17 C14 B77 C41 71.9(8) no
C17 C14 B77 C59 -54.8(8) no
B77 C14 C17 F56 -3.5(10) no
B77 C14 C17 C18 179.6(6) no
C22 C14 B77 F23 8.6(10) no
C22 C14 B77 C41 -109.4(7) no
C22 C14 B77 C59 124.0(7) no
B77 C14 C22 F75 2.7(11) no
B77 C14 C22 C21 179.8(6) no
F51 C16 C39 F40 2.4(10) no
F51 C16 C39 C41 -176.5(6) no
C12 C16 C39 F40 -178.7(6) no
C12 C16 C39 C41 2.3(11) no
F56 C17 C18 F71 2.1(10) no
F56 C17 C18 C19 -177.1(6) no
C14 C17 C18 F71 179.1(7) no
C14 C17 C18 C19 -0.1(12) no
F71 C18 C19 F73 0.3(12) no
F71 C18 C19 C21 -179.1(6) no
C17 C18 C19 F73 179.5(7) no
C17 C18 C19 C21 0.2(12) no
F73 C19 C21 F74 0.9(12) no
F73 C19 C21 C22 179.8(7) no
C18 C19 C21 F74 -179.8(7) no
C18 C19 C21 C22 -0.9(12) no
F74 C21 C22 F75 -2.3(11) no
F74 C21 C22 C14 -179.5(6) no
C19 C21 C22 F75 178.8(7) no
C19 C21 C22 C14 1.6(12) no
C33 C24 C37 C49 -56.3(8) no
C37 C24 C33 C35 55.3(8) no
F13 C25 C59 C43 179.9(5) no
F13 C25 C59 B77 3.7(9) no
F13 C25 C64 F7 1.8(9) no
F13 C25 C64 C6 -179.5(5) no
C59 C25 C64 F7 -179.6(6) no
C59 C25 C64 C6 -1.0(10) no
C64 C25 C59 C43 1.4(9) no
C64 C25 C59 B77 -174.8(6) no
C28 C26 C53 C42 -57.5(7) no
C53 C26 C28 C27 56.8(8) no
C28 C27 C32 C42 55.5(7) no
C32 C27 C28 C26 -56.2(8) no
C48 C30 C55 C61 -56.5(7) no
C55 C30 C48 C47 56.7(7) no
F15 C31 C43 F4 -2.2(9) no
F15 C31 C43 C59 179.9(5) no
C6 C31 C43 F4 178.2(6) no
C6 C31 C43 C59 0.3(10) no
C27 C32 C42 P3 179.5(5) no
C27 C32 C42 C53 -53.8(7) no
C24 C33 C35 P1 179.0(5) no
C24 C33 C35 C45 -54.1(6) no
P1 C35 C45 C49 179.8(4) no
C33 C35 C45 C49 55.0(7) no
C46 C36 C62 C60 52.9(7) no
C62 C36 C46 C44 -52.7(7) no
C24 C37 C49 C45 57.6(7) no
C54 C38 C69 C3 -1.6(10) no
C69 C38 C54 C70 1.4(10) no
P3 C42 C53 C26 -179.9(4) no
C32 C42 C53 C26 54.7(7) no
F4 C43 C59 C25 -178.9(5) no
F4 C43 C59 B77 -2.3(9) no
C31 C43 C59 C25 -1.0(9) no
C31 C43 C59 B77 175.5(6) no
C46 C44 C58 P1 170.9(5) no
C46 C44 C58 C60 -60.3(7) no
C58 C44 C46 C36 56.5(8) no
C35 C45 C49 C37 -57.6(8) no
P3 C47 C48 C30 179.4(4) no
P3 C47 C57 C61 -178.5(4) no
C48 C47 C57 C61 54.5(7) no
C57 C47 C48 C30 -54.8(7) no
O20 C2 C1 Ni1 102.0(7) no
O20 C2 C1 F1 -18.6(8) no
O20 C2 C1 F2 -128.6(6) no
O20 C2 C3 C69 136.6(6) no
O20 C2 C3 C72 -43.8(8) no
C1 C2 C3 C69 -52.5(8) no
C1 C2 C3 C72 127.1(6) no
C3 C2 C1 Ni1 -68.8(7) no
C3 C2 C1 F1 170.6(5) no
C3 C2 C1 F2 60.6(7) no
C38 C54 C70 C72 0.5(10) no
C30 C55 C61 C57 55.9(7) no
C47 C57 C61 C55 -55.9(7) no
P1 C58 C60 C62 -173.0(4) no
C44 C58 C60 C62 59.8(7) no
C25 C59 B77 F23 -133.7(7) no
C25 C59 B77 C41 -16.7(9) no
C25 C59 B77 C14 108.7(7) no
C43 C59 B77 F23 50.4(8) no
C43 C59 B77 C41 167.4(5) no
C43 C59 B77 C14 -67.2(7) no
C58 C60 C62 C36 -56.3(8) no
P3 C66 C67 P1 36.0(6) no
C38 C69 C3 C2 179.5(6) no
C38 C69 C3 C72 -0.2(9) no
C54 C70 C72 C3 -2.2(10) no
C70 C72 C3 C2 -177.7(5) no
C70 C72 C3 C69 2.0(9) no
